data_7125162
loop_
_publ_author_name
'Fuentes, M \'Angeles'
'Mart\'inez-Mart\'inez, Antonio J'
'Kennedy, Alan R.'
'Mulvey, Robert E.'

_publ_section_title
;
 Revealing the remarkable structural diversity of the alkali metal
 transfer agents of the trans-calix[2]benzene[2]pyrrolide ligand.
;
_journal_issue 82
_journal_name_full 'Chemical communications (Cambridge, England)'
_journal_page_first 12199
_journal_page_last 12201
_journal_paper_doi 10.1039/c6cc07240b
_journal_volume 52
_journal_year 2016
_chemical_formula_moiety 'C72 H88 K4 N4 O2'
_chemical_formula_sum 'C72 H88 K4 N4 O2'
_chemical_formula_weight 1197.86
_chemical_properties_physical ', Air-sensitive,Moisture-sensitive,Oxygen-sensitive'
_space_group_crystal_system triclinic
_space_group_IT_number 2
_space_group_name_Hall '-P 1'
_space_group_name_H-M_alt 'P -1'
_atom_sites_solution_hydrogens geom
_audit_creation_method SHELXL-2014/7
_audit_update_record
;
2016-08-16 deposited with the CCDC.
2016-09-19 downloaded from the CCDC.
;
_cell_angle_alpha 109.148(3)
_cell_angle_beta 102.765(2)
_cell_angle_gamma 92.213(2)
_cell_formula_units_Z 2
_cell_length_a 10.4694(2)
_cell_length_b 16.0165(4)
_cell_length_c 20.7659(6)
_cell_measurement_reflns_used 14332
_cell_measurement_temperature 123(2)
_cell_measurement_theta_max 72.8170
_cell_measurement_theta_min 4.3170
_cell_volume 3184.74(15)
_computing_cell_refinement
;
CrysAlisPro, Agilent Technologies,
Version 1.171.36.32 (release 02-08-2013 CrysAlis171 .NET)
(compiled Aug  2 2013,16:46:58)
;
_computing_data_collection
;
CrysAlisPro, Agilent Technologies,
Version 1.171.36.32 (release 02-08-2013 CrysAlis171 .NET)
(compiled Aug  2 2013,16:46:58)
;
_computing_data_reduction
;
CrysAlisPro, Agilent Technologies,
Version 1.171.36.32 (release 02-08-2013 CrysAlis171 .NET)
(compiled Aug  2 2013,16:46:58)
;
_computing_molecular_graphics 'SHELXLE (Hubschle, Sheldrick and Dittrich)'
_computing_publication_material 'CIFTAB-2014/2 (Sheldrick, 2014)'
_computing_structure_refinement 'SHELXL-2014/7 (Sheldrick, 2014)'
_computing_structure_solution 'SHELXS-2014/7 (Sheldrick, 2014)'
_diffrn_ambient_temperature 123(2)
_diffrn_measured_fraction_theta_full 0.992
_diffrn_measured_fraction_theta_max 0.992
_diffrn_measurement_device_type 'Oxford Diffraction Gemini S'
_diffrn_measurement_method 'omega scans'
_diffrn_radiation_type CuK\a
_diffrn_radiation_wavelength 1.54184
_diffrn_reflns_av_R_equivalents 0.0457
_diffrn_reflns_av_unetI/netI 0.0436
_diffrn_reflns_Laue_measured_fraction_full 0.992
_diffrn_reflns_Laue_measured_fraction_max 0.992
_diffrn_reflns_limit_h_max 10
_diffrn_reflns_limit_h_min -12
_diffrn_reflns_limit_k_max 19
_diffrn_reflns_limit_k_min -19
_diffrn_reflns_limit_l_max 25
_diffrn_reflns_limit_l_min -25
_diffrn_reflns_number 32341
_diffrn_reflns_point_group_measured_fraction_full 0.992
_diffrn_reflns_point_group_measured_fraction_max 0.992
_diffrn_reflns_theta_full 69.994
_diffrn_reflns_theta_max 69.994
_diffrn_reflns_theta_min 4.336
_exptl_absorpt_coefficient_mu 2.853
_exptl_absorpt_correction_type none
_exptl_crystal_colour colourless
_exptl_crystal_density_diffrn 1.249
_exptl_crystal_density_method 'not measured'
_exptl_crystal_description 'cut plate'
_exptl_crystal_F_000 1280
_exptl_crystal_size_max 0.21
_exptl_crystal_size_mid 0.12
_exptl_crystal_size_min 0.08
_refine_diff_density_max 0.902
_refine_diff_density_min -0.347
_refine_diff_density_rms 0.057
_refine_ls_extinction_method none
_refine_ls_goodness_of_fit_ref 1.016
_refine_ls_hydrogen_treatment constr
_refine_ls_matrix_type full
_refine_ls_number_parameters 787
_refine_ls_number_reflns 11989
_refine_ls_number_restraints 232
_refine_ls_restrained_S_all 1.009
_refine_ls_R_factor_all 0.0548
_refine_ls_R_factor_gt 0.0439
_refine_ls_shift/su_max 0.001
_refine_ls_shift/su_mean 0.000
_refine_ls_structure_factor_coef Fsqd
_refine_ls_weighting_details 'w=1/[\s^2^(Fo^2^)+(0.0672P)^2^+1.2185P] where P=(Fo^2^+2Fc^2^)/3'
_refine_ls_weighting_scheme calc
_refine_ls_wR_factor_gt 0.1133
_refine_ls_wR_factor_ref 0.1221
_reflns_Friedel_coverage 0.000
_reflns_number_gt 9963
_reflns_number_total 11989
_reflns_threshold_expression 'I > 2\s(I)'
_cod_data_source_file c6cc07240b2.cif
_cod_data_source_block maf435_smart
_cod_original_cell_volume 3184.73(15)
_cod_database_code 7125162
_shelx_shelxl_version_number 2014/7
_shelx_space_group_comment
;
The symmetry employed for this shelxl refinement is uniquely defined
by the following loop, which should always be used as a source of
symmetry information in preference to the above space-group names.
They are only intended as comments.
;

loop_
_space_group_symop_operation_xyz
'x, y, z'
'-x, -y, -z'

loop_
_atom_site_label
_atom_site_type_symbol
_atom_site_fract_x
_atom_site_fract_y
_atom_site_fract_z
_atom_site_U_iso_or_equiv
_atom_site_adp_type
_atom_site_occupancy
_atom_site_site_symmetry_order
_atom_site_calc_flag
_atom_site_refinement_flags_posn
_atom_site_refinement_flags_adp
_atom_site_refinement_flags_occupancy
_atom_site_disorder_assembly
_atom_site_disorder_group
K1 K 0.12014(4) 0.15207(3) 0.74320(2) 0.02631(11) Uani 1 1 d . . . . .
K3 K 0.64988(4) 0.76853(3) 0.76187(2) 0.02479(11) Uani 1 1 d . . . . .
N1 N -0.15891(17) 0.16011(10) 0.73371(9) 0.0234(3) Uani 1 1 d . . . . .
N2 N 0.21394(18) 0.31550(11) 0.73288(9) 0.0270(4) Uani 1 1 d . . . . .
K2 K -0.11534(5) 0.35057(3) 0.72312(2) 0.03118(12) Uani 1 1 d . . . . .
N3 N 0.73183(18) 0.59753(11) 0.75268(8) 0.0253(4) Uani 1 1 d . . . . .
N4 N 0.38587(17) 0.75568(10) 0.77139(8) 0.0238(3) Uani 1 1 d . . . . .
K4 K 0.41225(5) 0.54855(3) 0.75669(2) 0.03240(12) Uani 1 1 d . . . . .
C1 C -0.2078(2) 0.21717(12) 0.78595(10) 0.0233(4) Uani 1 1 d . . . . .
C2 C -0.1467(2) 0.23513(15) 0.86380(11) 0.0304(5) Uani 1 1 d . . . . .
C3 C -0.1859(3) 0.32288(19) 0.90911(12) 0.0437(6) Uani 1 1 d . . . . .
H3A H -0.1571 0.3718 0.8951 0.066 Uiso 1 1 calc R U . . .
H3B H -0.1436 0.3348 0.9588 0.066 Uiso 1 1 calc R U . . .
H3C H -0.2820 0.3178 0.9022 0.066 Uiso 1 1 calc R U . . .
C4 C -0.2025(3) 0.1602(2) 0.88468(14) 0.0493(7) Uani 1 1 d . . . . .
H4A H -0.2986 0.1586 0.8761 0.074 Uiso 1 1 calc R U . . .
H4B H -0.1641 0.1714 0.9347 0.074 Uiso 1 1 calc R U . . .
H4C H -0.1804 0.1030 0.8565 0.074 Uiso 1 1 calc R U . . .
C5 C 0.0044(2) 0.24232(13) 0.87855(10) 0.0255(4) Uani 1 1 d . . . . .
C6 C 0.0724(2) 0.31115(13) 0.86747(10) 0.0239(4) Uani 1 1 d . . . . .
H6 H 0.0213 0.3580 0.8559 0.029 Uiso 1 1 calc R U . . .
C7 C 0.2089(2) 0.32278(13) 0.87831(9) 0.0232(4) Uani 1 1 d . . . . .
C8 C 0.2808(2) 0.26320(13) 0.90319(10) 0.0264(4) Uani 1 1 d . . . . .
H8 H 0.3794 0.2725 0.9156 0.032 Uiso 1 1 calc R U . . .
C9 C 0.2159(2) 0.19554(14) 0.91623(10) 0.0303(5) Uani 1 1 d . . . . .
H9 H 0.2682 0.1535 0.9345 0.036 Uiso 1 1 calc R U . . .
C10 C 0.0794(2) 0.18468(14) 0.90362(10) 0.0295(5) Uani 1 1 d . . . . .
H10 H 0.0347 0.1354 0.9133 0.035 Uiso 1 1 calc R U . . .
C11 C 0.2713(2) 0.39984(13) 0.86255(10) 0.0260(4) Uani 1 1 d . . . . .
C12 C 0.2475(3) 0.48803(14) 0.91454(11) 0.0341(5) Uani 1 1 d . . . . .
H12A H 0.2830 0.5380 0.9037 0.051 Uiso 1 1 calc R U . . .
H12B H 0.2918 0.4929 0.9626 0.051 Uiso 1 1 calc R U . . .
H12C H 0.1526 0.4894 0.9103 0.051 Uiso 1 1 calc R U . . .
C13 C 0.4208(2) 0.39827(17) 0.87205(12) 0.0364(5) Uani 1 1 d . . . . .
H13A H 0.4378 0.3426 0.8392 0.055 Uiso 1 1 calc R U . . .
H13B H 0.4617 0.4024 0.9204 0.055 Uiso 1 1 calc R U . . .
H13C H 0.4582 0.4488 0.8626 0.055 Uiso 1 1 calc R U . . .
C14 C 0.2099(2) 0.39176(13) 0.78669(10) 0.0243(4) Uani 1 1 d . . . . .
C15 C 0.1562(2) 0.45589(13) 0.76089(11) 0.0280(4) Uani 1 1 d . . . . .
H15 H 0.1412 0.5137 0.7876 0.034 Uiso 1 1 calc R U . . .
C16 C 0.1284(2) 0.41758(14) 0.68658(11) 0.0286(4) Uani 1 1 d . . . . .
H16 H 0.0916 0.4446 0.6534 0.034 Uiso 1 1 calc R U . . .
C17 C 0.1660(2) 0.33267(14) 0.67225(10) 0.0253(4) Uani 1 1 d . . . . .
C18 C 0.1706(2) 0.26428(15) 0.60170(10) 0.0285(4) Uani 1 1 d . . . . .
C19 C 0.3159(2) 0.26120(17) 0.59921(12) 0.0360(5) Uani 1 1 d . . . . .
H19A H 0.3219 0.2157 0.5553 0.054 Uiso 1 1 calc R U . . .
H19B H 0.3650 0.2466 0.6393 0.054 Uiso 1 1 calc R U . . .
H19C H 0.3535 0.3194 0.6015 0.054 Uiso 1 1 calc R U . . .
C20 C 0.0979(3) 0.29162(18) 0.53993(12) 0.0409(6) Uani 1 1 d . . . . .
H20A H 0.1021 0.2467 0.4953 0.061 Uiso 1 1 calc R U . . .
H20B H 0.1399 0.3494 0.5437 0.061 Uiso 1 1 calc R U . . .
H20C H 0.0054 0.2962 0.5415 0.061 Uiso 1 1 calc R U . . .
C21 C 0.1045(2) 0.17361(14) 0.59497(10) 0.0276(4) Uani 1 1 d . . . . .
C22 C -0.0271(2) 0.16602(14) 0.59739(10) 0.0281(4) Uani 1 1 d . . . . .
H22 H -0.0773 0.2180 0.5978 0.034 Uiso 1 1 calc R U . . .
C23 C -0.0941(2) 0.08834(15) 0.59586(10) 0.0317(5) Uani 1 1 d . . . . .
C24 C -0.0254(2) 0.01475(15) 0.59044(12) 0.0364(5) Uani 1 1 d . . . . .
H24 H -0.0721 -0.0434 0.5858 0.044 Uiso 1 1 calc R U . . .
C25 C 0.1050(2) 0.01997(15) 0.58670(12) 0.0369(5) Uani 1 1 d . . . . .
H25 H 0.1515 -0.0345 0.5799 0.044 Uiso 1 1 calc R U . . .
C26 C 0.1704(2) 0.09863(15) 0.58894(11) 0.0311(5) Uani 1 1 d . . . . .
H26 H 0.2626 0.1001 0.5830 0.037 Uiso 1 1 calc R U . . .
C27 C -0.2383(2) 0.08804(16) 0.60073(11) 0.0360(5) Uani 1 1 d . . . . .
C28 C -0.3199(3) 0.1137(2) 0.54002(13) 0.0561(8) Uani 1 1 d . . . . .
H28A H -0.3105 0.0724 0.4950 0.084 Uiso 1 1 calc R U . . .
H28B H -0.2879 0.1745 0.5453 0.084 Uiso 1 1 calc R U . . .
H28C H -0.4130 0.1105 0.5411 0.084 Uiso 1 1 calc R U . . .
C29 C -0.2991(3) -0.00457(18) 0.59285(16) 0.0564(8) Uani 1 1 d . . . . .
H29A H -0.3918 -0.0027 0.5945 0.085 Uiso 1 1 calc R U . . .
H29B H -0.2508 -0.0226 0.6313 0.085 Uiso 1 1 calc R U . . .
H29C H -0.2935 -0.0476 0.5477 0.085 Uiso 1 1 calc R U . . .
C30 C -0.2466(2) 0.15413(13) 0.67171(10) 0.0252(4) Uani 1 1 d . . . . .
C31 C -0.3466(2) 0.20663(14) 0.68390(11) 0.0290(4) Uani 1 1 d . . . . .
H31 H -0.4175 0.2141 0.6496 0.035 Uiso 1 1 calc R U . . .
C32 C -0.3221(2) 0.24687(13) 0.75762(11) 0.0280(4) Uani 1 1 d . . . . .
H32 H -0.3737 0.2865 0.7828 0.034 Uiso 1 1 calc R U . . .
C34 C 0.4279(2) 0.80009(13) 0.90417(10) 0.0268(4) Uani 1 1 d . . . . .
C35 C 0.3970(2) 0.75764(17) 0.95685(12) 0.0362(5) Uani 1 1 d . . . . .
H35A H 0.3026 0.7562 0.9550 0.054 Uiso 1 1 calc R U . . .
H35B H 0.4479 0.7930 1.0045 0.054 Uiso 1 1 calc R U . . .
H35C H 0.4209 0.6968 0.9444 0.054 Uiso 1 1 calc R U . . .
C36 C 0.3822(2) 0.89291(15) 0.92478(12) 0.0364(5) Uani 1 1 d . . . . .
H36A H 0.4000 0.9226 0.8927 0.055 Uiso 1 1 calc R U . . .
H36B H 0.4301 0.9282 0.9731 0.055 Uiso 1 1 calc R U . . .
H36C H 0.2873 0.8873 0.9218 0.055 Uiso 1 1 calc R U . . .
C38 C 0.6346(2) 0.72648(13) 0.89710(9) 0.0230(4) Uani 1 1 d . . . . .
H38 H 0.5798 0.6707 0.8911 0.028 Uiso 1 1 calc R U . . .
C39 C 0.7679(2) 0.72298(13) 0.89949(9) 0.0239(4) Uani 1 1 d . . . . .
C40 C 0.8469(2) 0.80316(14) 0.91707(10) 0.0289(4) Uani 1 1 d . . . . .
H40 H 0.9443 0.8037 0.9223 0.035 Uiso 1 1 calc R U . . .
C41 C 0.7921(2) 0.88276(14) 0.93148(11) 0.0319(5) Uani 1 1 d . . . . .
H41 H 0.8498 0.9399 0.9444 0.038 Uiso 1 1 calc R U . . .
C42 C 0.6583(2) 0.88422(13) 0.92803(10) 0.0284(4) Uani 1 1 d . . . . .
H42 H 0.6209 0.9423 0.9399 0.034 Uiso 1 1 calc R U . . .
C43 C 0.5767(2) 0.80511(13) 0.91036(10) 0.0242(4) Uani 1 1 d . . . . .
C44 C 0.8184(2) 0.63189(14) 0.88191(10) 0.0258(4) Uani 1 1 d . . . . .
C45 C 0.8040(3) 0.59240(14) 0.93877(11) 0.0328(5) Uani 1 1 d . . . . .
H45A H 0.7107 0.5851 0.9390 0.049 Uiso 1 1 calc R U . . .
H45B H 0.8546 0.6327 0.9850 0.049 Uiso 1 1 calc R U . . .
H45C H 0.8374 0.5343 0.9285 0.049 Uiso 1 1 calc R U . . .
C46 C 0.9639(2) 0.63922(16) 0.88070(12) 0.0355(5) Uani 1 1 d . . . . .
H46A H 0.9935 0.5800 0.8697 0.053 Uiso 1 1 calc R U . . .
H46B H 1.0167 0.6782 0.9269 0.053 Uiso 1 1 calc R U . . .
H46C H 0.9748 0.6642 0.8447 0.053 Uiso 1 1 calc R U . . .
C47 C 0.7403(2) 0.57072(13) 0.80950(10) 0.0237(4) Uani 1 1 d . . . . .
C48 C 0.6851(2) 0.48321(13) 0.78938(10) 0.0264(4) Uani 1 1 d . . . . .
H48 H 0.6781 0.4502 0.8192 0.032 Uiso 1 1 calc R U . . .
C49 C 0.6411(2) 0.45304(13) 0.71462(11) 0.0265(4) Uani 1 1 d . . . . .
H49 H 0.5985 0.3958 0.6843 0.032 Uiso 1 1 calc R U . . .
C50 C 0.6734(2) 0.52498(13) 0.69529(10) 0.0235(4) Uani 1 1 d . . . . .
C51 C 0.6658(2) 0.52727(14) 0.62165(10) 0.0271(4) Uani 1 1 d . . . . .
C52 C 0.8062(2) 0.52752(17) 0.61126(12) 0.0368(5) Uani 1 1 d . . . . .
H52A H 0.8045 0.5296 0.5645 0.055 Uiso 1 1 calc R U . . .
H52B H 0.8417 0.4733 0.6155 0.055 Uiso 1 1 calc R U . . .
H52C H 0.8622 0.5798 0.6472 0.055 Uiso 1 1 calc R U . . .
C53 C 0.5810(3) 0.44372(14) 0.56556(11) 0.0342(5) Uani 1 1 d . . . . .
H53A H 0.5809 0.4447 0.5186 0.051 Uiso 1 1 calc R U . . .
H53B H 0.4904 0.4428 0.5711 0.051 Uiso 1 1 calc R U . . .
H53C H 0.6176 0.3904 0.5713 0.051 Uiso 1 1 calc R U . . .
C54 C 0.6042(2) 0.61028(13) 0.61468(9) 0.0248(4) Uani 1 1 d . . . . .
C55 C 0.4796(2) 0.62337(13) 0.62709(10) 0.0241(4) Uani 1 1 d . . . . .
H55 H 0.4282 0.5735 0.6328 0.029 Uiso 1 1 calc R U . . .
C56 C 0.4170(2) 0.69741(13) 0.62417(10) 0.0264(4) Uani 1 1 d . . . . .
C57 C 0.4825(2) 0.76074(14) 0.60607(11) 0.0315(5) Uani 1 1 d . . . . .
H57 H 0.4385 0.8132 0.6007 0.038 Uiso 1 1 calc R U . . .
C58 C 0.6054(3) 0.74908(14) 0.59250(11) 0.0338(5) Uani 1 1 d . . . . .
H58 H 0.6516 0.7954 0.5802 0.041 Uiso 1 1 calc R U . . .
C59 C 0.6674(2) 0.67515(15) 0.59711(10) 0.0304(5) Uani 1 1 d . . . . .
H59 H 0.7552 0.6672 0.5859 0.036 Uiso 1 1 calc R U . . .
C60 C 0.2812(2) 0.70594(13) 0.64036(11) 0.0283(4) Uani 1 1 d . . . . .
C61 C 0.1827(2) 0.62787(16) 0.58501(12) 0.0370(5) Uani 1 1 d . . . . .
H61A H 0.1805 0.6288 0.5378 0.056 Uiso 1 1 calc R U . . .
H61B H 0.0945 0.6338 0.5935 0.056 Uiso 1 1 calc R U . . .
H61C H 0.2104 0.5714 0.5885 0.056 Uiso 1 1 calc R U . . .
C62 C 0.2283(3) 0.79242(16) 0.63500(13) 0.0380(5) Uani 1 1 d . . . . .
H62A H 0.2238 0.7942 0.5878 0.057 Uiso 1 1 calc R U . . .
H62B H 0.2876 0.8438 0.6701 0.057 Uiso 1 1 calc R U . . .
H62C H 0.1400 0.7943 0.6437 0.057 Uiso 1 1 calc R U . . .
C63 C 0.2878(2) 0.70449(12) 0.71432(10) 0.0240(4) Uani 1 1 d . . . . .
C64 C 0.1950(2) 0.66211(13) 0.73524(12) 0.0297(4) Uani 1 1 d . . . . .
H64 H 0.1184 0.6231 0.7057 0.036 Uiso 1 1 calc R U . . .
C65 C 0.2371(2) 0.68862(13) 0.80913(12) 0.0292(4) Uani 1 1 d . . . . .
H65 H 0.1945 0.6708 0.8392 0.035 Uiso 1 1 calc R U . . .
C66 C 0.3519(2) 0.74543(12) 0.82906(10) 0.0241(4) Uani 1 1 d . . . . .
O2 O 0.8466(12) 0.8627(6) 0.7424(7) 0.0399(14) Uani 0.589(4) 1 d D . P A 1
C71 C 0.9470(8) 0.8037(7) 0.7372(4) 0.0504(13) Uani 0.589(4) 1 d D U P A 1
H71A H 0.9588 0.7815 0.6887 0.060 Uiso 0.589(4) 1 calc R U P A 1
H71B H 0.9241 0.7522 0.7506 0.060 Uiso 0.589(4) 1 calc R U P A 1
C72 C 1.0723(9) 0.8610(4) 0.7888(6) 0.0479(12) Uani 0.589(4) 1 d D U P A 1
H72A H 1.0789 0.8611 0.8372 0.057 Uiso 0.589(4) 1 calc R U P A 1
H72B H 1.1527 0.8405 0.7740 0.057 Uiso 0.589(4) 1 calc R U P A 1
C73 C 1.0506(6) 0.9508(5) 0.7838(4) 0.0556(13) Uani 0.589(4) 1 d D U P A 1
H73A H 1.0670 0.9554 0.7399 0.067 Uiso 0.589(4) 1 calc R U P A 1
H73B H 1.1068 0.9991 0.8247 0.067 Uiso 0.589(4) 1 calc R U P A 1
C74 C 0.9028(4) 0.9523(3) 0.7837(3) 0.0451(8) Uani 0.589(4) 1 d D U P A 1
H74A H 0.8907 0.9686 0.8321 0.054 Uiso 0.589(4) 1 calc R U P A 1
H74B H 0.8630 0.9948 0.7620 0.054 Uiso 0.589(4) 1 calc R U P A 1
O2A O 0.8556(18) 0.8615(9) 0.7543(10) 0.0399(14) Uani 0.411(4) 1 d D . P A 2
C71A C 0.9678(13) 0.8133(10) 0.7604(6) 0.0504(13) Uani 0.411(4) 1 d D U P A 2
H71C H 0.9714 0.7710 0.7140 0.060 Uiso 0.411(4) 1 calc R U P A 2
H71D H 0.9657 0.7801 0.7929 0.060 Uiso 0.411(4) 1 calc R U P A 2
C72A C 1.0846(13) 0.8862(6) 0.7898(9) 0.0479(12) Uani 0.411(4) 1 d D U P A 2
H72C H 1.1028 0.9127 0.8416 0.057 Uiso 0.411(4) 1 calc R U P A 2
H72D H 1.1649 0.8627 0.7768 0.057 Uiso 0.411(4) 1 calc R U P A 2
C73A C 1.0409(8) 0.9529(7) 0.7562(5) 0.0556(13) Uani 0.411(4) 1 d D U P A 2
H73C H 1.0888 0.9525 0.7200 0.067 Uiso 0.411(4) 1 calc R U P A 2
H73D H 1.0551 1.0136 0.7916 0.067 Uiso 0.411(4) 1 calc R U P A 2
C74A C 0.8956(6) 0.9223(4) 0.7234(4) 0.0451(8) Uani 0.411(4) 1 d D U P A 2
H74C H 0.8445 0.9738 0.7324 0.054 Uiso 0.411(4) 1 calc R U P A 2
H74D H 0.8800 0.8926 0.6719 0.054 Uiso 0.411(4) 1 calc R U P A 2
O1 O 0.3374(5) 0.0541(4) 0.7456(2) 0.0406(11) Uani 0.621(3) 1 d D . P B 3
C67 C 0.4115(5) 0.0552(3) 0.8124(2) 0.0394(8) Uani 0.621(3) 1 d D U P B 3
H67A H 0.3531 0.0368 0.8382 0.047 Uiso 0.621(3) 1 calc R U P B 3
H67B H 0.4571 0.1156 0.8412 0.047 Uiso 0.621(3) 1 calc R U P B 3
C68 C 0.5104(7) -0.0102(5) 0.7966(3) 0.0342(9) Uani 0.621(3) 1 d D U P B 3
H68A H 0.4704 -0.0723 0.7840 0.041 Uiso 0.621(3) 1 calc R U P B 3
H68B H 0.5885 0.0032 0.8369 0.041 Uiso 0.621(3) 1 calc R U P B 3
C69 C 0.5462(4) 0.0060(3) 0.7333(2) 0.0342(8) Uani 0.621(3) 1 d D U P B 3
H69A H 0.6216 0.0533 0.7490 0.041 Uiso 0.621(3) 1 calc R U P B 3
H69B H 0.5690 -0.0491 0.7012 0.041 Uiso 0.621(3) 1 calc R U P B 3
C70 C 0.4214(4) 0.0351(3) 0.6971(2) 0.0394(7) Uani 0.621(3) 1 d D U P B 3
H70A H 0.4434 0.0889 0.6863 0.047 Uiso 0.621(3) 1 calc R U P B 3
H70B H 0.3764 -0.0129 0.6527 0.047 Uiso 0.621(3) 1 calc R U P B 3
O1A O 0.3295(10) 0.0686(7) 0.7685(5) 0.0406(11) Uani 0.379(3) 1 d D . P B 4
C67A C 0.3924(8) 0.0148(5) 0.8063(4) 0.0394(8) Uani 0.379(3) 1 d D U P B 4
H67C H 0.3298 -0.0366 0.8005 0.047 Uiso 0.379(3) 1 calc R U P B 4
H67D H 0.4231 0.0502 0.8571 0.047 Uiso 0.379(3) 1 calc R U P B 4
C68A C 0.5095(11) -0.0174(8) 0.7762(5) 0.0342(9) Uani 0.379(3) 1 d D U P B 4
H68C H 0.5914 -0.0049 0.8141 0.041 Uiso 0.379(3) 1 calc R U P B 4
H68D H 0.4932 -0.0821 0.7492 0.041 Uiso 0.379(3) 1 calc R U P B 4
C69A C 0.5193(8) 0.0358(5) 0.7282(4) 0.0342(8) Uani 0.379(3) 1 d D U P B 4
H69C H 0.4830 -0.0010 0.6781 0.041 Uiso 0.379(3) 1 calc R U P B 4
H69D H 0.6117 0.0600 0.7351 0.041 Uiso 0.379(3) 1 calc R U P B 4
C70A C 0.4350(6) 0.1103(4) 0.7525(4) 0.0394(7) Uani 0.379(3) 1 d D U P B 4
H70C H 0.4866 0.1592 0.7946 0.047 Uiso 0.379(3) 1 calc R U P B 4
H70D H 0.4013 0.1346 0.7147 0.047 Uiso 0.379(3) 1 calc R U P B 4

loop_
_atom_site_aniso_label
_atom_site_aniso_U_11
_atom_site_aniso_U_22
_atom_site_aniso_U_33
_atom_site_aniso_U_23
_atom_site_aniso_U_13
_atom_site_aniso_U_12
K1 0.0264(2) 0.0242(2) 0.0241(2) 0.00484(16) 0.00273(17) 0.00625(16)
K3 0.0259(2) 0.0253(2) 0.0214(2) 0.00579(16) 0.00648(17) -0.00015(16)
N1 0.0209(9) 0.0222(8) 0.0239(8) 0.0042(6) 0.0048(7) 0.0024(6)
N2 0.0311(10) 0.0279(8) 0.0228(8) 0.0088(7) 0.0079(7) 0.0057(7)
K2 0.0289(2) 0.0337(2) 0.0298(2) 0.01107(18) 0.00563(19) -0.00118(18)
N3 0.0287(9) 0.0259(8) 0.0192(8) 0.0053(6) 0.0054(7) 0.0046(7)
N4 0.0242(9) 0.0225(8) 0.0230(8) 0.0054(6) 0.0059(7) 0.0034(7)
K4 0.0307(3) 0.0407(3) 0.0296(2) 0.01394(19) 0.01092(19) 0.0122(2)
C1 0.0226(10) 0.0215(9) 0.0240(9) 0.0055(7) 0.0065(8) -0.0005(7)
C2 0.0285(12) 0.0384(11) 0.0224(10) 0.0093(9) 0.0059(9) -0.0048(9)
C3 0.0300(13) 0.0636(16) 0.0273(11) -0.0002(11) 0.0113(10) 0.0021(12)
C4 0.0357(14) 0.0738(18) 0.0435(14) 0.0353(14) 0.0012(11) -0.0158(13)
C5 0.0289(11) 0.0286(10) 0.0151(9) 0.0035(7) 0.0046(8) -0.0024(8)
C6 0.0280(11) 0.0248(9) 0.0179(9) 0.0057(7) 0.0061(8) 0.0041(8)
C7 0.0265(11) 0.0235(9) 0.0159(8) 0.0019(7) 0.0055(8) 0.0007(8)
C8 0.0265(11) 0.0293(10) 0.0196(9) 0.0045(8) 0.0036(8) 0.0045(8)
C9 0.0407(13) 0.0280(10) 0.0197(9) 0.0070(8) 0.0040(9) 0.0073(9)
C10 0.0393(13) 0.0267(10) 0.0203(9) 0.0074(8) 0.0053(9) -0.0032(9)
C11 0.0250(11) 0.0276(10) 0.0230(10) 0.0062(8) 0.0060(8) -0.0005(8)
C12 0.0443(14) 0.0260(10) 0.0266(10) 0.0042(8) 0.0072(10) -0.0042(9)
C13 0.0268(12) 0.0495(13) 0.0335(12) 0.0175(10) 0.0055(9) -0.0035(10)
C14 0.0234(10) 0.0254(9) 0.0251(10) 0.0087(8) 0.0090(8) -0.0011(8)
C15 0.0278(11) 0.0231(9) 0.0331(11) 0.0090(8) 0.0088(9) 0.0019(8)
C16 0.0265(11) 0.0314(10) 0.0305(11) 0.0152(9) 0.0053(9) 0.0024(8)
C17 0.0224(10) 0.0314(10) 0.0248(10) 0.0118(8) 0.0078(8) 0.0023(8)
C18 0.0266(11) 0.0375(11) 0.0214(10) 0.0104(8) 0.0055(8) 0.0034(9)
C19 0.0302(12) 0.0466(13) 0.0322(11) 0.0105(10) 0.0150(10) 0.0020(10)
C20 0.0454(15) 0.0540(14) 0.0262(11) 0.0184(10) 0.0074(10) 0.0062(12)
C21 0.0249(11) 0.0374(11) 0.0162(9) 0.0036(8) 0.0056(8) 0.0029(9)
C22 0.0251(11) 0.0357(11) 0.0178(9) 0.0023(8) 0.0043(8) 0.0055(9)
C23 0.0262(11) 0.0384(11) 0.0187(9) -0.0044(8) 0.0046(8) -0.0012(9)
C24 0.0358(13) 0.0311(11) 0.0306(11) -0.0064(9) 0.0122(10) -0.0030(9)
C25 0.0375(13) 0.0329(11) 0.0333(11) -0.0020(9) 0.0147(10) 0.0073(10)
C26 0.0269(11) 0.0373(11) 0.0236(10) 0.0010(8) 0.0092(9) 0.0057(9)
C27 0.0244(12) 0.0439(13) 0.0264(11) -0.0043(9) 0.0063(9) -0.0042(10)
C28 0.0247(13) 0.106(2) 0.0231(11) 0.0053(13) 0.0031(10) 0.0031(14)
C29 0.0424(16) 0.0445(14) 0.0563(17) -0.0225(12) 0.0249(13) -0.0172(12)
C30 0.0205(10) 0.0282(10) 0.0232(9) 0.0048(8) 0.0047(8) -0.0006(8)
C31 0.0224(11) 0.0318(10) 0.0307(11) 0.0103(9) 0.0030(9) 0.0030(8)
C32 0.0246(11) 0.0243(9) 0.0326(11) 0.0041(8) 0.0106(9) 0.0044(8)
C34 0.0278(11) 0.0284(10) 0.0244(10) 0.0067(8) 0.0103(9) 0.0065(8)
C35 0.0326(13) 0.0511(14) 0.0291(11) 0.0145(10) 0.0144(10) 0.0079(10)
C36 0.0347(13) 0.0335(11) 0.0310(11) -0.0022(9) 0.0074(10) 0.0105(10)
C38 0.0278(11) 0.0238(9) 0.0158(8) 0.0043(7) 0.0065(8) 0.0006(8)
C39 0.0283(11) 0.0276(10) 0.0137(8) 0.0045(7) 0.0051(8) 0.0036(8)
C40 0.0248(11) 0.0362(11) 0.0218(9) 0.0060(8) 0.0047(8) -0.0008(9)
C41 0.0359(13) 0.0266(10) 0.0257(10) 0.0023(8) 0.0046(9) -0.0069(9)
C42 0.0366(12) 0.0239(9) 0.0226(10) 0.0043(8) 0.0086(9) 0.0046(9)
C43 0.0286(11) 0.0263(9) 0.0159(9) 0.0043(7) 0.0063(8) 0.0038(8)
C44 0.0270(11) 0.0304(10) 0.0183(9) 0.0059(8) 0.0054(8) 0.0073(8)
C45 0.0453(14) 0.0322(11) 0.0198(10) 0.0072(8) 0.0072(9) 0.0136(10)
C46 0.0278(12) 0.0449(13) 0.0281(11) 0.0057(9) 0.0050(9) 0.0116(10)
C47 0.0235(10) 0.0275(10) 0.0198(9) 0.0064(8) 0.0066(8) 0.0096(8)
C48 0.0285(11) 0.0283(10) 0.0255(10) 0.0111(8) 0.0094(9) 0.0086(8)
C49 0.0267(11) 0.0234(9) 0.0253(10) 0.0040(8) 0.0046(8) 0.0043(8)
C50 0.0238(10) 0.0257(9) 0.0188(9) 0.0040(7) 0.0054(8) 0.0089(8)
C51 0.0303(11) 0.0308(10) 0.0181(9) 0.0051(8) 0.0063(8) 0.0080(9)
C52 0.0350(13) 0.0511(14) 0.0267(11) 0.0123(10) 0.0124(10) 0.0144(11)
C53 0.0440(14) 0.0302(11) 0.0213(10) 0.0019(8) 0.0036(9) 0.0100(10)
C54 0.0283(11) 0.0285(10) 0.0131(8) 0.0027(7) 0.0027(8) 0.0030(8)
C55 0.0284(11) 0.0241(9) 0.0166(9) 0.0045(7) 0.0033(8) 0.0011(8)
C56 0.0331(12) 0.0250(9) 0.0160(9) 0.0034(7) 0.0019(8) 0.0019(8)
C57 0.0427(13) 0.0261(10) 0.0240(10) 0.0083(8) 0.0052(9) 0.0039(9)
C58 0.0450(14) 0.0292(10) 0.0271(11) 0.0099(9) 0.0099(10) -0.0029(10)
C59 0.0313(12) 0.0368(11) 0.0196(9) 0.0055(8) 0.0063(8) 0.0000(9)
C60 0.0292(11) 0.0255(10) 0.0244(10) 0.0051(8) 0.0004(9) 0.0055(8)
C61 0.0312(12) 0.0394(12) 0.0287(11) 0.0029(9) -0.0028(9) 0.0048(10)
C62 0.0425(14) 0.0382(12) 0.0357(12) 0.0161(10) 0.0075(10) 0.0163(10)
C63 0.0224(10) 0.0204(9) 0.0258(10) 0.0047(7) 0.0041(8) 0.0045(7)
C64 0.0242(11) 0.0246(10) 0.0360(11) 0.0074(8) 0.0038(9) 0.0017(8)
C65 0.0279(11) 0.0267(10) 0.0358(11) 0.0109(9) 0.0139(9) 0.0030(8)
C66 0.0247(10) 0.0214(9) 0.0263(10) 0.0064(8) 0.0091(8) 0.0055(8)
O2 0.0309(17) 0.0378(9) 0.057(4) 0.0219(15) 0.014(2) 0.0039(9)
C71 0.034(3) 0.039(2) 0.068(4) 0.007(3) 0.012(3) 0.0033(18)
C72 0.0349(19) 0.038(3) 0.0624(17) 0.008(3) 0.0081(15) 0.009(2)
C73 0.0414(17) 0.0369(14) 0.078(3) 0.009(3) 0.009(2) 0.0021(13)
C74 0.0356(17) 0.0331(16) 0.065(2) 0.0151(16) 0.0116(17) 0.0067(14)
O2A 0.0309(17) 0.0378(9) 0.057(4) 0.0219(15) 0.014(2) 0.0039(9)
C71A 0.034(3) 0.039(2) 0.068(4) 0.007(3) 0.012(3) 0.0033(18)
C72A 0.0349(19) 0.038(3) 0.0624(17) 0.008(3) 0.0081(15) 0.009(2)
C73A 0.0414(17) 0.0369(14) 0.078(3) 0.009(3) 0.009(2) 0.0021(13)
C74A 0.0356(17) 0.0331(16) 0.065(2) 0.0151(16) 0.0116(17) 0.0067(14)
O1 0.0273(12) 0.043(2) 0.057(3) 0.023(2) 0.0109(19) 0.0121(12)
C67 0.0379(18) 0.035(2) 0.0464(17) 0.016(2) 0.0102(14) 0.009(2)
C68 0.0269(12) 0.0325(14) 0.047(3) 0.020(2) 0.008(2) 0.0044(10)
C69 0.0236(18) 0.035(2) 0.0473(16) 0.0190(17) 0.0067(14) 0.0073(15)
C70 0.0298(16) 0.0432(16) 0.0522(18) 0.0262(14) 0.0090(14) 0.0048(13)
O1A 0.0273(12) 0.043(2) 0.057(3) 0.023(2) 0.0109(19) 0.0121(12)
C67A 0.0379(18) 0.035(2) 0.0464(17) 0.016(2) 0.0102(14) 0.009(2)
C68A 0.0269(12) 0.0325(14) 0.047(3) 0.020(2) 0.008(2) 0.0044(10)
C69A 0.0236(18) 0.035(2) 0.0473(16) 0.0190(17) 0.0067(14) 0.0073(15)
C70A 0.0298(16) 0.0432(16) 0.0522(18) 0.0262(14) 0.0090(14) 0.0048(13)

loop_
_atom_type_symbol
_atom_type_description
_atom_type_scat_dispersion_real
_atom_type_scat_dispersion_imag
_atom_type_scat_source
C C 0.0181 0.0091 'International Tables Vol C Tables 4.2.6.8 and 6.1.1.4'
H H 0.0000 0.0000 'International Tables Vol C Tables 4.2.6.8 and 6.1.1.4'
N N 0.0311 0.0180 'International Tables Vol C Tables 4.2.6.8 and 6.1.1.4'
O O 0.0492 0.0322 'International Tables Vol C Tables 4.2.6.8 and 6.1.1.4'
K K 0.3868 1.0657 'International Tables Vol C Tables 4.2.6.8 and 6.1.1.4'

loop_
_geom_angle_atom_site_label_1
_geom_angle_atom_site_label_2
_geom_angle_atom_site_label_3
_geom_angle
_geom_angle_site_symmetry_1
_geom_angle_site_symmetry_3
O1A K1 N2 106.8(2) . .
O1 K1 N2 105.28(12) . .
O1A K1 N1 148.0(2) . .
O1 K1 N1 149.48(12) . .
N2 K1 N1 104.86(5) . .
O1A K1 C6 118.0(2) . .
O1 K1 C6 126.80(11) . .
N2 K1 C6 70.59(5) . .
N1 K1 C6 68.80(5) . .
O1A K1 C7 97.1(2) . .
O1 K1 C7 104.71(12) . .
N2 K1 C7 59.84(5) . .
N1 K1 C7 94.44(5) . .
C6 K1 C7 25.70(5) . .
O1A K1 C22 127.29(18) . .
O1 K1 C22 117.78(9) . .
N2 K1 C22 70.11(5) . .
N1 K1 C22 68.99(5) . .
C6 K1 C22 110.33(5) . .
C7 K1 C22 120.79(5) . .
O1A K1 C21 106.33(17) . .
O1 K1 C21 97.40(9) . .
N2 K1 C21 58.50(5) . .
N1 K1 C21 94.20(5) . .
C6 K1 C21 119.75(5) . .
C7 K1 C21 117.91(5) . .
C22 K1 C21 25.36(5) . .
O1A K1 C23 123.0(2) . .
O1 K1 C23 114.32(11) . .
N2 K1 C23 95.31(6) . .
N1 K1 C23 57.88(5) . .
C6 K1 C23 118.88(6) . .
C7 K1 C23 138.45(6) . .
C22 K1 C23 25.31(6) . .
C21 K1 C23 45.26(6) . .
O1A K1 C24 98.5(2) . .
O1 K1 C24 90.37(11) . .
N2 K1 C24 110.20(6) . .
N1 K1 C24 74.80(5) . .
C6 K1 C24 142.09(6) . .
C7 K1 C24 163.51(6) . .
C22 K1 C24 43.93(6) . .
C21 K1 C24 52.11(6) . .
C23 K1 C24 25.13(6) . .
O1A K1 C26 83.59(18) . .
O1 K1 C26 74.19(9) . .
N2 K1 C26 75.07(5) . .
N1 K1 C26 109.41(5) . .
C6 K1 C26 143.42(6) . .
C7 K1 C26 133.19(6) . .
C22 K1 C26 43.98(6) . .
C21 K1 C26 25.20(6) . .
C23 K1 C26 52.07(6) . .
C24 K1 C26 44.38(6) . .
O1A K1 C25 80.0(2) . .
O1 K1 C25 70.81(10) . .
N2 K1 C25 99.83(6) . .
N1 K1 C25 99.36(6) . .
C6 K1 C25 161.13(6) . .
C7 K1 C25 158.02(6) . .
C22 K1 C25 50.83(6) . .
C21 K1 C25 44.34(6) . .
C23 K1 C25 44.19(6) . .
C24 K1 C25 24.95(6) . .
C26 K1 C25 25.09(6) . .
O2A K3 N4 149.7(3) . .
O2 K3 N4 147.3(2) . .
O2A K3 N3 105.0(3) . .
O2 K3 N3 106.8(2) . .
N4 K3 N3 105.24(5) . .
O2A K3 C55 119.7(4) . .
O2 K3 C55 115.4(3) . .
N4 K3 C55 70.48(5) . .
N3 K3 C55 69.86(5) . .
O2A K3 C38 122.8(4) . .
O2 K3 C38 128.1(3) . .
N4 K3 C38 70.00(5) . .
N3 K3 C38 69.62(5) . .
C55 K3 C38 111.37(5) . .
O2A K3 C56 116.0(4) . .
O2 K3 C56 110.8(3) . .
N4 K3 C56 59.59(5) . .
N3 K3 C56 95.38(5) . .
C55 K3 C56 25.61(5) . .
C38 K3 C56 121.13(5) . .
O2A K3 C39 101.2(4) . .
O2 K3 C39 106.5(3) . .
N4 K3 C39 95.36(5) . .
N3 K3 C39 58.88(5) . .
C55 K3 C39 120.77(5) . .
C38 K3 C39 25.43(5) . .
C56 K3 C39 139.73(5) . .
O2A K3 C54 98.8(4) . .
O2 K3 C54 95.5(3) . .
N4 K3 C54 95.89(5) . .
N3 K3 C54 58.24(5) . .
C55 K3 C54 25.58(5) . .
C38 K3 C54 119.92(5) . .
C56 K3 C54 45.50(5) . .
C39 K3 C54 116.91(5) . .
O2A K3 C43 120.0(4) . .
O2 K3 C43 124.3(3) . .
N4 K3 C43 58.38(5) . .
N3 K3 C43 94.75(5) . .
C55 K3 C43 120.26(5) . .
C38 K3 C43 25.28(5) . .
C56 K3 C43 117.66(6) . .
C39 K3 C43 45.04(5) . .
C54 K3 C43 138.25(5) . .
O2A K3 C40 79.4(4) . .
O2 K3 C40 84.7(3) . .
N4 K3 C40 109.23(5) . .
N3 K3 C40 76.17(5) . .
C55 K3 C40 144.22(5) . .
C38 K3 C40 43.54(5) . .
C56 K3 C40 164.20(5) . .
C39 K3 C40 24.87(5) . .
C54 K3 C40 132.47(6) . .
C43 K3 C40 51.15(5) . .
O2A K3 C57 91.9(4) . .
O2 K3 C57 86.6(3) . .
N4 K3 C57 76.91(5) . .
N3 K3 C57 109.29(5) . .
C55 K3 C57 43.66(5) . .
C38 K3 C57 144.82(6) . .
C56 K3 C57 24.95(5) . .
C39 K3 C57 164.11(5) . .
C54 K3 C57 51.41(5) . .
C43 K3 C57 133.62(6) . .
C40 K3 C57 170.81(6) . .
C30 N1 C1 104.92(16) . .
C30 N1 K1 121.65(12) . .
C1 N1 K1 123.33(13) . .
C30 N1 K2 76.04(11) . .
C1 N1 K2 73.90(10) . .
K1 N1 K2 87.05(4) . .
C17 N2 C14 105.80(17) . .
C17 N2 K1 118.94(13) . .
C14 N2 K1 116.76(12) . .
C32 K2 C31 26.86(6) . .
C32 K2 C15 151.51(6) . .
C31 K2 C15 165.72(6) . .
C32 K2 C16 166.62(6) . .
C31 K2 C16 148.02(6) . .
C15 K2 C16 26.77(6) . .
C32 K2 C1 26.27(6) . .
C31 K2 C1 42.93(6) . .
C15 K2 C1 128.67(6) . .
C16 K2 C1 141.65(6) . .
C32 K2 C49 74.62(6) . 1_455
C31 K2 C49 76.43(6) . 1_455
C15 K2 C49 117.85(6) . 1_455
C16 K2 C49 118.51(6) . 1_455
C1 K2 C49 99.39(6) . 1_455
C32 K2 C30 42.59(5) . .
C31 K2 C30 25.87(6) . .
C15 K2 C30 140.08(6) . .
C16 K2 C30 126.83(6) . .
C1 K2 C30 41.36(5) . .
C49 K2 C30 101.71(6) 1_455 .
C32 K2 N1 43.27(5) . .
C31 K2 N1 43.13(5) . .
C15 K2 N1 123.42(5) . .
C16 K2 N1 123.37(5) . .
C1 K2 N1 25.58(5) . .
C49 K2 N1 116.49(5) 1_455 .
C30 K2 N1 25.37(5) . .
C32 K2 C48 70.53(5) . 1_455
C31 K2 C48 84.07(6) . 1_455
C15 K2 C48 108.80(6) . 1_455
C16 K2 C48 122.26(6) . 1_455
C1 K2 C48 89.22(5) . 1_455
C49 K2 C48 25.91(5) 1_455 1_455
C30 K2 C48 109.29(6) . 1_455
N1 K2 C48 112.91(5) . 1_455
C32 K2 C14 130.98(6) . .
C31 K2 C14 141.95(6) . .
C15 K2 C14 24.71(5) . .
C16 K2 C14 40.83(5) . .
C1 K2 C14 105.54(5) . .
C49 K2 C14 139.28(5) 1_455 .
C30 K2 C14 118.30(5) . .
N1 K2 C14 98.90(5) . .
C48 K2 C14 122.43(5) 1_455 .
C32 K2 C17 142.24(6) . .
C31 K2 C17 128.16(6) . .
C15 K2 C17 40.73(5) . .
C16 K2 C17 24.55(5) . .
C1 K2 C17 119.72(5) . .
C49 K2 C17 140.42(5) 1_455 .
C30 K2 C17 103.85(5) . .
N1 K2 C17 99.01(5) . .
C48 K2 C17 146.54(5) 1_455 .
C14 K2 C17 38.28(5) . .
C32 K2 C6 79.44(5) . .
C31 K2 C6 98.57(5) . .
C15 K2 C6 72.96(5) . .
C16 K2 C6 92.85(5) . .
C1 K2 C6 56.02(5) . .
C49 K2 C6 128.45(5) 1_455 .
C30 K2 C6 87.15(5) . .
N1 K2 C6 61.78(5) . .
C48 K2 C6 103.18(5) 1_455 .
C14 K2 C6 52.12(5) . .
C17 K2 C6 82.69(5) . .
C50 N3 C47 105.64(16) . .
C50 N3 K3 119.42(13) . .
C47 N3 K3 118.42(12) . .
C50 N3 K4 70.73(11) . .
C47 N3 K4 74.29(11) . .
K3 N3 K4 83.00(4) . .
C63 N4 C66 105.29(17) . .
C63 N4 K3 120.59(12) . .
C66 N4 K3 122.22(13) . .
C63 N4 K4 73.05(10) . .
C66 N4 K4 74.15(10) . .
K3 N4 K4 86.90(5) . .
C64 K4 C49 151.87(6) . .
C64 K4 C65 26.98(6) . .
C49 K4 C65 164.28(6) . .
C64 K4 C15 71.40(6) . .
C49 K4 C15 124.27(6) . .
C65 K4 C15 71.32(6) . .
C64 K4 C48 163.46(6) . .
C49 K4 C48 26.90(5) . .
C65 K4 C48 145.37(6) . .
C15 K4 C48 124.13(6) . .
C64 K4 C63 25.90(6) . .
C49 K4 C63 128.98(6) . .
C65 K4 C63 42.41(5) . .
C15 K4 C63 96.60(6) . .
C48 K4 C63 139.27(6) . .
C64 K4 C66 42.22(6) . .
C49 K4 C66 138.88(6) . .
C65 K4 C66 25.50(6) . .
C15 K4 C66 96.06(6) . .
C48 K4 C66 124.10(6) . .
C63 K4 C66 40.54(5) . .
C64 K4 C50 129.52(6) . .
C49 K4 C50 25.31(5) . .
C65 K4 C50 140.70(5) . .
C15 K4 C50 145.79(6) . .
C48 K4 C50 41.38(5) . .
C63 K4 C50 104.55(5) . .
C66 K4 C50 117.50(5) . .
C64 K4 N4 42.29(5) . .
C49 K4 N4 123.43(5) . .
C65 K4 N4 42.14(5) . .
C15 K4 N4 111.20(5) . .
C48 K4 N4 121.18(5) . .
C63 K4 N4 24.72(5) . .
C66 K4 N4 24.71(4) . .
C50 K4 N4 98.63(5) . .
C64 K4 C16 71.56(6) . .
C49 K4 C16 112.00(6) . .
C65 K4 C16 83.05(6) . .
C15 K4 C16 25.34(5) . .
C48 K4 C16 124.80(6) . .
C63 K4 C16 91.73(5) . .
C66 K4 C16 108.27(6) . .
C50 K4 C16 125.97(5) . .
N4 K4 C16 113.61(5) . .
C64 K4 C47 138.97(6) . .
C49 K4 C47 40.89(5) . .
C65 K4 C47 125.72(6) . .
C15 K4 C47 144.81(5) . .
C48 K4 C47 24.53(5) . .
C63 K4 C47 116.51(5) . .
C66 K4 C47 101.50(5) . .
C50 K4 C47 38.60(5) . .
N4 K4 C47 96.69(5) . .
C16 K4 C47 149.24(5) . .
C64 K4 N3 124.51(5) . .
C49 K4 N3 40.65(5) . .
C65 K4 N3 123.63(5) . .
C15 K4 N3 163.91(5) . .
C48 K4 N3 40.42(5) . .
C63 K4 N3 99.01(5) . .
C66 K4 N3 98.33(5) . .
C50 K4 N3 23.34(4) . .
N4 K4 N3 84.80(4) . .
C16 K4 N3 149.29(5) . .
C47 K4 N3 23.29(4) . .
N1 C1 C32 111.07(18) . .
N1 C1 C2 121.96(19) . .
C32 C1 C2 126.71(19) . .
N1 C1 K2 80.52(10) . .
C32 C1 K2 74.97(12) . .
C2 C1 K2 116.76(12) . .
C1 C2 C5 110.53(16) . .
C1 C2 C4 108.90(18) . .
C5 C2 C4 111.4(2) . .
C1 C2 C3 110.19(19) . .
C5 C2 C3 108.77(18) . .
C4 C2 C3 107.0(2) . .
C2 C3 H3A 109.5 . .
C2 C3 H3B 109.5 . .
H3A C3 H3B 109.5 . .
C2 C3 H3C 109.5 . .
H3A C3 H3C 109.5 . .
H3B C3 H3C 109.5 . .
C2 C4 H4A 109.5 . .
C2 C4 H4B 109.5 . .
H4A C4 H4B 109.5 . .
C2 C4 H4C 109.5 . .
H4A C4 H4C 109.5 . .
H4B C4 H4C 109.5 . .
C10 C5 C6 117.2(2) . .
C10 C5 C2 123.79(18) . .
C6 C5 C2 119.03(19) . .
C10 C5 K1 81.62(12) . .
C6 C5 K1 73.07(11) . .
C2 C5 K1 115.35(12) . .
C7 C6 C5 123.53(19) . .
C7 C6 K1 77.62(11) . .
C5 C6 K1 81.59(11) . .
C7 C6 K2 117.25(12) . .
C5 C6 K2 108.77(13) . .
K1 C6 K2 78.37(4) . .
C7 C6 H6 118.1 . .
C5 C6 H6 118.1 . .
K1 C6 H6 118.1 . .
K2 C6 H6 40.2 . .
C6 C7 C8 117.56(18) . .
C6 C7 C11 118.41(18) . .
C8 C7 C11 124.04(19) . .
C6 C7 K1 76.67(11) . .
C8 C7 K1 81.30(11) . .
C11 C7 K1 111.60(11) . .
C9 C8 C7 120.0(2) . .
C9 C8 K1 81.87(12) . .
C7 C8 K1 73.43(11) . .
C9 C8 H8 119.9 . .
C7 C8 H8 119.9 . .
K1 C8 H8 119.9 . .
C10 C9 C8 121.0(2) . .
C10 C9 K1 77.62(12) . .
C8 C9 K1 73.78(11) . .
C10 C9 H9 119.5 . .
C8 C9 H9 119.5 . .
K1 C9 H9 119.5 . .
C9 C10 C5 120.66(19) . .
C9 C10 K1 78.33(12) . .
C5 C10 K1 73.96(11) . .
C9 C10 H10 119.7 . .
C5 C10 H10 119.7 . .
K1 C10 H10 119.7 . .
C14 C11 C7 109.34(16) . .
C14 C11 C13 108.36(17) . .
C7 C11 C13 111.25(18) . .
C14 C11 C12 111.18(17) . .
C7 C11 C12 108.40(16) . .
C13 C11 C12 108.32(18) . .
C11 C12 H12A 109.5 . .
C11 C12 H12B 109.5 . .
H12A C12 H12B 109.5 . .
C11 C12 H12C 109.5 . .
H12A C12 H12C 109.5 . .
H12B C12 H12C 109.5 . .
C11 C13 H13A 109.5 . .
C11 C13 H13B 109.5 . .
H13A C13 H13B 109.5 . .
C11 C13 H13C 109.5 . .
H13A C13 H13C 109.5 . .
H13B C13 H13C 109.5 . .
N2 C14 C15 110.96(18) . .
N2 C14 C11 119.87(18) . .
C15 C14 C11 128.93(18) . .
N2 C14 K2 85.24(12) . .
C15 C14 K2 66.71(12) . .
C11 C14 K2 120.23(12) . .
N2 C14 K4 101.81(11) . .
C15 C14 K4 59.00(11) . .
C11 C14 K4 103.89(12) . .
K2 C14 K4 124.14(6) . .
C14 C15 C16 106.04(18) . .
C14 C15 K4 97.98(13) . .
C16 C15 K4 87.79(13) . .
C14 C15 K2 88.58(12) . .
C16 C15 K2 77.25(12) . .
K4 C15 K2 164.85(8) . .
C14 C15 H15 127.0 . .
C16 C15 H15 127.0 . .
K4 C15 H15 85.2 . .
K2 C15 H15 101.8 . .
C17 C16 C15 105.96(18) . .
C17 C16 K2 88.48(12) . .
C15 C16 K2 75.98(12) . .
C17 C16 K4 103.50(14) . .
C15 C16 K4 66.87(12) . .
K2 C16 K4 142.77(7) . .
C17 C16 H16 127.0 . .
C15 C16 H16 127.0 . .
K2 C16 H16 102.9 . .
K4 C16 H16 97.6 . .
N2 C17 C16 111.21(18) . .
N2 C17 C18 119.48(18) . .
C16 C17 C18 129.09(18) . .
N2 C17 K2 84.79(11) . .
C16 C17 K2 66.97(12) . .
C18 C17 K2 120.41(13) . .
C17 C18 C21 109.06(16) . .
C17 C18 C19 107.84(18) . .
C21 C18 C19 111.86(18) . .
C17 C18 C20 111.06(19) . .
C21 C18 C20 109.03(18) . .
C19 C18 C20 107.99(18) . .
C18 C19 H19A 109.5 . .
C18 C19 H19B 109.5 . .
H19A C19 H19B 109.5 . .
C18 C19 H19C 109.5 . .
H19A C19 H19C 109.5 . .
H19B C19 H19C 109.5 . .
C18 C20 H20A 109.5 . .
C18 C20 H20B 109.5 . .
H20A C20 H20B 109.5 . .
C18 C20 H20C 109.5 . .
H20A C20 H20C 109.5 . .
H20B C20 H20C 109.5 . .
C26 C21 C22 117.8(2) . .
C26 C21 C18 123.5(2) . .
C22 C21 C18 118.70(19) . .
C26 C21 K1 78.36(12) . .
C22 C21 K1 76.70(11) . .
C18 C21 K1 112.73(12) . .
C23 C22 C21 123.3(2) . .
C23 C22 K1 78.44(12) . .
C21 C22 K1 77.93(12) . .
C23 C22 H22 118.3 . .
C21 C22 H22 118.3 . .
K1 C22 H22 118.3 . .
C24 C23 C22 117.6(2) . .
C24 C23 C27 123.4(2) . .
C22 C23 C27 119.0(2) . .
C24 C23 K1 77.91(13) . .
C22 C23 K1 76.25(12) . .
C27 C23 K1 115.14(13) . .
C25 C24 C23 120.3(2) . .
C25 C24 K1 77.83(13) . .
C23 C24 K1 76.96(12) . .
C25 C24 H24 119.8 . .
C23 C24 H24 119.8 . .
K1 C24 H24 119.8 . .
C24 C25 C26 121.1(2) . .
C24 C25 K1 77.22(12) . .
C26 C25 K1 77.16(12) . .
C24 C25 H25 119.4 . .
C26 C25 H25 119.4 . .
K1 C25 H25 119.4 . .
C21 C26 C25 119.9(2) . .
C21 C26 K1 76.44(11) . .
C25 C26 K1 77.75(12) . .
C21 C26 H26 120.0 . .
C25 C26 H26 120.0 . .
K1 C26 H26 120.0 . .
C30 C27 C29 108.80(19) . .
C30 C27 C23 109.86(17) . .
C29 C27 C23 111.8(2) . .
C30 C27 C28 110.3(2) . .
C29 C27 C28 107.2(2) . .
C23 C27 C28 108.90(19) . .
C27 C28 H28A 109.5 . .
C27 C28 H28B 109.5 . .
H28A C28 H28B 109.5 . .
C27 C28 H28C 109.5 . .
H28A C28 H28C 109.5 . .
H28B C28 H28C 109.5 . .
C27 C29 H29A 109.5 . .
C27 C29 H29B 109.5 . .
H29A C29 H29B 109.5 . .
C27 C29 H29C 109.5 . .
H29A C29 H29C 109.5 . .
H29B C29 H29C 109.5 . .
N1 C30 C31 111.45(17) . .
N1 C30 C27 121.91(19) . .
C31 C30 C27 126.2(2) . .
N1 C30 K2 78.59(11) . .
C31 C30 K2 74.21(12) . .
C27 C30 K2 120.44(13) . .
C30 C31 C32 106.14(19) . .
C30 C31 K2 79.93(12) . .
C32 C31 K2 75.52(12) . .
C30 C31 H31 126.9 . .
C32 C31 H31 126.9 . .
K2 C31 H31 110.7 . .
C1 C32 C31 106.41(18) . .
C1 C32 K2 78.76(12) . .
C31 C32 K2 77.61(12) . .
C1 C32 H32 126.8 . .
C31 C32 H32 126.8 . .
K2 C32 H32 110.0 . .
C66 C34 C43 110.47(16) . .
C66 C34 C36 109.06(18) . .
C43 C34 C36 111.66(18) . .
C66 C34 C35 110.77(18) . .
C43 C34 C35 108.31(17) . .
C36 C34 C35 106.50(18) . .
C34 C35 H35A 109.5 . .
C34 C35 H35B 109.5 . .
H35A C35 H35B 109.5 . .
C34 C35 H35C 109.5 . .
H35A C35 H35C 109.5 . .
H35B C35 H35C 109.5 . .
C34 C36 H36A 109.5 . .
C34 C36 H36B 109.5 . .
H36A C36 H36B 109.5 . .
C34 C36 H36C 109.5 . .
H36A C36 H36C 109.5 . .
H36B C36 H36C 109.5 . .
C39 C38 C43 123.47(18) . .
C39 C38 K3 79.24(11) . .
C43 C38 K3 80.76(11) . .
C39 C38 H38 118.1 . .
C43 C38 H38 118.1 . .
K3 C38 H38 118.1 . .
C38 C39 C40 117.60(19) . .
C38 C39 C44 118.24(18) . .
C40 C39 C44 124.15(19) . .
C38 C39 K3 75.32(11) . .
C40 C39 K3 81.60(12) . .
C44 C39 K3 111.81(11) . .
C41 C40 C39 120.1(2) . .
C41 C40 K3 80.75(13) . .
C39 C40 K3 73.53(11) . .
C41 C40 H40 119.9 . .
C39 C40 H40 119.9 . .
K3 C40 H40 119.9 . .
C40 C41 C42 121.04(19) . .
C40 C41 K3 75.11(12) . .
C42 C41 K3 76.72(12) . .
C40 C41 H41 119.5 . .
C42 C41 H41 119.5 . .
K3 C41 H41 119.5 . .
C41 C42 C43 120.13(19) . .
C41 C42 K3 79.25(12) . .
C43 C42 K3 73.57(11) . .
C41 C42 H42 119.9 . .
C43 C42 H42 119.9 . .
K3 C42 H42 119.9 . .
C38 C43 C42 117.6(2) . .
C38 C43 C34 118.60(18) . .
C42 C43 C34 123.79(18) . .
C38 C43 K3 73.96(10) . .
C42 C43 K3 81.86(11) . .
C34 C43 K3 113.06(12) . .
C47 C44 C39 109.91(16) . .
C47 C44 C46 107.77(16) . .
C39 C44 C46 111.44(18) . .
C47 C44 C45 110.62(17) . .
C39 C44 C45 108.68(16) . .
C46 C44 C45 108.42(18) . .
C44 C45 H45A 109.5 . .
C44 C45 H45B 109.5 . .
H45A C45 H45B 109.5 . .
C44 C45 H45C 109.5 . .
H45A C45 H45C 109.5 . .
H45B C45 H45C 109.5 . .
C44 C46 H46A 109.5 . .
C44 C46 H46B 109.5 . .
H46A C46 H46B 109.5 . .
C44 C46 H46C 109.5 . .
H46A C46 H46C 109.5 . .
H46B C46 H46C 109.5 . .
N3 C47 C48 111.51(17) . .
N3 C47 C44 119.49(18) . .
C48 C47 C44 128.57(18) . .
N3 C47 K4 82.43(12) . .
C48 C47 K4 67.93(12) . .
C44 C47 K4 123.47(12) . .
C47 C48 C49 105.75(17) . .
C47 C48 K4 87.54(12) . .
C49 C48 K4 74.10(12) . .
C47 C48 K2 109.64(13) . 1_655
C49 C48 K2 71.31(11) . 1_655
K4 C48 K2 144.40(7) . 1_655
C47 C48 H48 127.1 . .
C49 C48 H48 127.1 . .
K4 C48 H48 105.2 . .
K2 C48 H48 89.3 1_655 .
C50 C49 C48 105.67(17) . .
C50 C49 K4 86.18(12) . .
C48 C49 K4 79.00(12) . .
C50 C49 K2 107.05(13) . 1_655
C48 C49 K2 82.78(12) . 1_655
K4 C49 K2 159.88(8) . 1_655
C50 C49 H49 127.2 . .
C48 C49 H49 127.2 . .
K4 C49 H49 102.3 . .
K2 C49 H49 82.0 1_655 .
N3 C50 C49 111.41(17) . .
N3 C50 C51 119.67(18) . .
C49 C50 C51 128.50(18) . .
N3 C50 K4 85.92(11) . .
C49 C50 K4 68.51(11) . .
C51 C50 K4 119.47(13) . .
C50 C51 C52 107.61(17) . .
C50 C51 C54 109.33(15) . .
C52 C51 C54 111.86(18) . .
C50 C51 C53 110.52(17) . .
C52 C51 C53 108.32(18) . .
C54 C51 C53 109.20(17) . .
C51 C52 H52A 109.5 . .
C51 C52 H52B 109.5 . .
H52A C52 H52B 109.5 . .
C51 C52 H52C 109.5 . .
H52A C52 H52C 109.5 . .
H52B C52 H52C 109.5 . .
C51 C53 H53A 109.5 . .
C51 C53 H53B 109.5 . .
H53A C53 H53B 109.5 . .
C51 C53 H53C 109.5 . .
H53A C53 H53C 109.5 . .
H53B C53 H53C 109.5 . .
C55 C54 C59 117.41(19) . .
C55 C54 C51 119.27(18) . .
C59 C54 C51 123.32(19) . .
C55 C54 K3 73.71(11) . .
C59 C54 K3 82.21(12) . .
C51 C54 K3 112.79(11) . .
C56 C55 C54 123.75(19) . .
C56 C55 K3 79.53(11) . .
C54 C55 K3 80.71(11) . .
C56 C55 K4 112.05(13) . .
C54 C55 K4 114.88(13) . .
K3 C55 K4 78.99(4) . .
C56 C55 H55 117.9 . .
C54 C55 H55 117.9 . .
K3 C55 H55 117.9 . .
K4 C55 H55 39.0 . .
C55 C56 C57 117.4(2) . .
C55 C56 C60 119.35(18) . .
C57 C56 C60 123.28(19) . .
C55 C56 K3 74.87(12) . .
C57 C56 K3 82.39(13) . .
C60 C56 K3 112.28(12) . .
C58 C57 C56 120.3(2) . .
C58 C57 K3 80.79(13) . .
C56 C57 K3 72.66(12) . .
C58 C57 H57 119.8 . .
C56 C57 H57 119.8 . .
K3 C57 H57 119.8 . .
C57 C58 C59 121.3(2) . .
C57 C58 K3 75.14(12) . .
C59 C58 K3 76.04(12) . .
C57 C58 H58 119.3 . .
C59 C58 H58 119.3 . .
K3 C58 H58 119.3 . .
C58 C59 C54 119.9(2) . .
C58 C59 K3 79.82(12) . .
C54 C59 K3 73.02(11) . .
C58 C59 H59 120.0 . .
C54 C59 H59 120.0 . .
K3 C59 H59 120.0 . .
C63 C60 C56 110.62(17) . .
C63 C60 C62 108.66(17) . .
C56 C60 C62 111.81(18) . .
C63 C60 C61 110.20(18) . .
C56 C60 C61 108.53(17) . .
C62 C60 C61 106.96(19) . .
C60 C61 H61A 109.5 . .
C60 C61 H61B 109.5 . .
H61A C61 H61B 109.5 . .
C60 C61 H61C 109.5 . .
H61A C61 H61C 109.5 . .
H61B C61 H61C 109.5 . .
C60 C62 H62A 109.5 . .
C60 C62 H62B 109.5 . .
H62A C62 H62B 109.5 . .
C60 C62 H62C 109.5 . .
H62A C62 H62C 109.5 . .
H62B C62 H62C 109.5 . .
N4 C63 C64 110.87(18) . .
N4 C63 C60 121.49(18) . .
C64 C63 C60 127.31(19) . .
N4 C63 K4 82.23(11) . .
C64 C63 K4 71.73(12) . .
C60 C63 K4 118.75(12) . .
C63 C64 C65 106.21(19) . .
C63 C64 K4 82.37(12) . .
C65 C64 K4 77.13(13) . .
C63 C64 H64 126.9 . .
C65 C64 H64 126.9 . .
K4 C64 H64 107.2 . .
C66 C65 C64 106.55(18) . .
C66 C65 K4 83.06(12) . .
C64 C65 K4 75.88(12) . .
C66 C65 H65 126.7 . .
C64 C65 H65 126.7 . .
K4 C65 H65 107.8 . .
C65 C66 N4 111.07(18) . .
C65 C66 C34 126.79(18) . .
N4 C66 C34 121.81(18) . .
C65 C66 K4 71.44(12) . .
N4 C66 K4 81.14(11) . .
C34 C66 K4 120.16(13) . .
C74 O2 C71 111.0(9) . .
C74 O2 K3 127.0(7) . .
C71 O2 K3 103.0(5) . .
O2 C71 C72 104.5(8) . .
O2 C71 K3 52.0(4) . .
C72 C71 K3 130.0(6) . .
O2 C71 H71A 110.8 . .
C72 C71 H71A 110.8 . .
K3 C71 H71A 118.6 . .
O2 C71 H71B 110.8 . .
C72 C71 H71B 110.8 . .
K3 C71 H71B 59.7 . .
H71A C71 H71B 108.9 . .
C73 C72 C71 101.4(8) . .
C73 C72 H72A 111.5 . .
C71 C72 H72A 111.5 . .
C73 C72 H72B 111.5 . .
C71 C72 H72B 111.5 . .
H72A C72 H72B 109.3 . .
C72 C73 C74 100.9(6) . .
C72 C73 H73A 111.6 . .
C74 C73 H73A 111.6 . .
C72 C73 H73B 111.6 . .
C74 C73 H73B 111.6 . .
H73A C73 H73B 109.4 . .
O2 C74 C73 103.1(6) . .
O2 C74 H74A 111.1 . .
C73 C74 H74A 111.1 . .
O2 C74 H74B 111.1 . .
C73 C74 H74B 111.1 . .
H74A C74 H74B 109.1 . .
C74A O2A C71A 101.8(13) . .
C74A O2A K3 143.8(11) . .
C71A O2A K3 109.1(8) . .
O2A C71A C72A 103.4(13) . .
O2A C71A K3 47.3(6) . .
C72A C71A K3 143.2(9) . .
O2A C71A H71C 111.1 . .
C72A C71A H71C 111.1 . .
K3 C71A H71C 101.8 . .
O2A C71A H71D 111.1 . .
C72A C71A H71D 111.1 . .
K3 C71A H71D 71.4 . .
H71C C71A H71D 109.0 . .
C73A C72A C71A 103.7(12) . .
C73A C72A H72C 111.0 . .
C71A C72A H72C 111.0 . .
C73A C72A H72D 111.0 . .
C71A C72A H72D 111.0 . .
H72C C72A H72D 109.0 . .
C72A C73A C74A 103.4(9) . .
C72A C73A K1 145.8(7) . 1_665
C74A C73A K1 109.9(5) . 1_665
C72A C73A H73C 111.1 . .
C74A C73A H73C 111.1 . .
K1 C73A H73C 63.5 1_665 .
C72A C73A H73D 111.1 . .
C74A C73A H73D 111.1 . .
K1 C73A H73D 49.6 1_665 .
H73C C73A H73D 109.0 . .
O2A C74A C73A 107.6(10) . .
O2A C74A H74C 110.2 . .
C73A C74A H74C 110.2 . .
O2A C74A H74D 110.2 . .
C73A C74A H74D 110.2 . .
H74C C74A H74D 108.5 . .
C67 O1 C70 108.7(4) . .
C67 O1 K1 117.7(3) . .
C70 O1 K1 127.7(3) . .
O1 C67 C68 105.6(4) . .
O1 C67 H67A 110.6 . .
C68 C67 H67A 110.6 . .
O1 C67 H67B 110.6 . .
C68 C67 H67B 110.6 . .
H67A C67 H67B 108.8 . .
C67 C68 C69 101.2(4) . .
C67 C68 H68A 111.5 . .
C69 C68 H68A 111.5 . .
C67 C68 H68B 111.5 . .
C69 C68 H68B 111.5 . .
H68A C68 H68B 109.3 . .
C70 C69 C68 104.1(4) . .
C70 C69 H69A 110.9 . .
C68 C69 H69A 110.9 . .
C70 C69 H69B 110.9 . .
C68 C69 H69B 110.9 . .
H69A C69 H69B 109.0 . .
O1 C70 C69 106.7(4) . .
O1 C70 H70A 110.4 . .
C69 C70 H70A 110.4 . .
O1 C70 H70B 110.4 . .
C69 C70 H70B 110.4 . .
H70A C70 H70B 108.6 . .
C70A O1A C67A 104.2(7) . .
C70A O1A K1 107.3(5) . .
C67A O1A K1 145.9(6) . .
O1A C67A C68A 107.2(7) . .
O1A C67A H67C 110.3 . .
C68A C67A H67C 110.3 . .
O1A C67A H67D 110.3 . .
C68A C67A H67D 110.3 . .
H67C C67A H67D 108.5 . .
C69A C68A C67A 104.0(8) . .
C69A C68A H68C 111.0 . .
C67A C68A H68C 111.0 . .
C69A C68A H68D 111.0 . .
C67A C68A H68D 111.0 . .
H68C C68A H68D 109.0 . .
C68A C69A C70A 102.1(7) . .
C68A C69A H69C 111.3 . .
C70A C69A H69C 111.3 . .
C68A C69A H69D 111.3 . .
C70A C69A H69D 111.3 . .
H69C C69A H69D 109.2 . .
O1A C70A C69A 104.4(6) . .
O1A C70A K1 48.8(4) . .
C69A C70A K1 142.4(5) . .
O1A C70A H70C 110.9 . .
C69A C70A H70C 110.9 . .
K1 C70A H70C 104.3 . .
O1A C70A H70D 110.9 . .
C69A C70A H70D 110.9 . .
K1 C70A H70D 68.0 . .
H70C C70A H70D 108.9 . .

loop_
_geom_bond_atom_site_label_1
_geom_bond_atom_site_label_2
_geom_bond_distance
_geom_bond_site_symmetry_2
K1 O1A 2.655(9) .
K1 O1 2.813(5) .
K1 N2 2.8503(18) .
K1 N1 2.8951(18) .
K1 C6 3.1235(19) .
K1 C7 3.1353(19) .
K1 C22 3.163(2) .
K1 C21 3.178(2) .
K1 C23 3.190(2) .
K1 C24 3.202(2) .
K1 C26 3.202(2) .
K1 C25 3.209(2) .
K3 O2A 2.633(15) .
K3 O2 2.684(10) .
K3 N4 2.8187(18) .
K3 N3 2.8610(17) .
K3 C55 3.102(2) .
K3 C38 3.1298(18) .
K3 C56 3.160(2) .
K3 C39 3.1786(19) .
K3 C54 3.1896(19) .
K3 C43 3.2144(18) .
K3 C40 3.279(2) .
K3 C57 3.281(2) .
N1 C30 1.378(3) .
N1 C1 1.380(2) .
N1 K2 3.1525(16) .
N2 C17 1.368(3) .
N2 C14 1.368(3) .
K2 C32 3.024(2) .
K2 C31 3.050(2) .
K2 C15 3.053(2) .
K2 C16 3.069(2) .
K2 C1 3.0709(19) .
K2 C49 3.089(2) 1_455
K2 C30 3.121(2) .
K2 C48 3.235(2) 1_455
K2 C14 3.323(2) .
K2 C17 3.334(2) .
K2 C6 3.461(2) .
N3 C50 1.363(3) .
N3 C47 1.369(2) .
N3 K4 3.4322(18) .
N4 C63 1.375(3) .
N4 C66 1.379(3) .
N4 K4 3.2587(17) .
K4 C64 3.014(2) .
K4 C49 3.029(2) .
K4 C65 3.030(2) .
K4 C15 3.046(2) .
K4 C48 3.092(2) .
K4 C63 3.146(2) .
K4 C66 3.1727(19) .
K4 C50 3.248(2) .
K4 C16 3.309(2) .
K4 C47 3.333(2) .
C1 C32 1.386(3) .
C1 C2 1.526(3) .
C2 C5 1.536(3) .
C2 C4 1.539(3) .
C2 C3 1.542(3) .
C3 H3A 0.9800 .
C3 H3B 0.9800 .
C3 H3C 0.9800 .
C4 H4A 0.9800 .
C4 H4B 0.9800 .
C4 H4C 0.9800 .
C5 C10 1.389(3) .
C5 C6 1.398(3) .
C6 C7 1.392(3) .
C6 H6 1.0000 .
C7 C8 1.397(3) .
C7 C11 1.534(3) .
C8 C9 1.388(3) .
C8 H8 1.0000 .
C9 C10 1.387(3) .
C9 H9 1.0000 .
C10 H10 1.0000 .
C11 C14 1.525(3) .
C11 C13 1.536(3) .
C11 C12 1.539(3) .
C12 H12A 0.9800 .
C12 H12B 0.9800 .
C12 H12C 0.9800 .
C13 H13A 0.9800 .
C13 H13B 0.9800 .
C13 H13C 0.9800 .
C14 C15 1.389(3) .
C15 C16 1.417(3) .
C15 H15 0.9500 .
C16 C17 1.386(3) .
C16 H16 0.9500 .
C17 C18 1.527(3) .
C18 C21 1.534(3) .
C18 C19 1.535(3) .
C18 C20 1.542(3) .
C19 H19A 0.9800 .
C19 H19B 0.9800 .
C19 H19C 0.9800 .
C20 H20A 0.9800 .
C20 H20B 0.9800 .
C20 H20C 0.9800 .
C21 C26 1.392(3) .
C21 C22 1.392(3) .
C22 C23 1.392(3) .
C22 H22 1.0000 .
C23 C24 1.390(3) .
C23 C27 1.535(3) .
C24 C25 1.385(3) .
C24 H24 1.0000 .
C25 C26 1.393(3) .
C25 H25 1.0000 .
C26 H26 1.0000 .
C27 C30 1.530(3) .
C27 C29 1.534(4) .
C27 C28 1.542(4) .
C28 H28A 0.9800 .
C28 H28B 0.9800 .
C28 H28C 0.9800 .
C29 H29A 0.9800 .
C29 H29B 0.9800 .
C29 H29C 0.9800 .
C30 C31 1.383(3) .
C31 C32 1.411(3) .
C31 H31 0.9500 .
C32 H32 0.9500 .
C34 C66 1.528(3) .
C34 C43 1.531(3) .
C34 C36 1.533(3) .
C34 C35 1.546(3) .
C35 H35A 0.9800 .
C35 H35B 0.9800 .
C35 H35C 0.9800 .
C36 H36A 0.9800 .
C36 H36B 0.9800 .
C36 H36C 0.9800 .
C38 C39 1.390(3) .
C38 C43 1.391(3) .
C38 H38 1.0000 .
C39 C40 1.394(3) .
C39 C44 1.529(3) .
C40 C41 1.388(3) .
C40 H40 1.0000 .
C41 C42 1.389(3) .
C41 H41 1.0000 .
C42 C43 1.394(3) .
C42 H42 1.0000 .
C44 C47 1.523(3) .
C44 C46 1.530(3) .
C44 C45 1.542(3) .
C45 H45A 0.9800 .
C45 H45B 0.9800 .
C45 H45C 0.9800 .
C46 H46A 0.9800 .
C46 H46B 0.9800 .
C46 H46C 0.9800 .
C47 C48 1.385(3) .
C48 C49 1.425(3) .
C48 K2 3.235(2) 1_655
C48 H48 0.9500 .
C49 C50 1.392(3) .
C49 K2 3.089(2) 1_655
C49 H49 0.9500 .
C50 C51 1.526(3) .
C51 C52 1.532(3) .
C51 C54 1.535(3) .
C51 C53 1.538(3) .
C52 H52A 0.9800 .
C52 H52B 0.9800 .
C52 H52C 0.9800 .
C53 H53A 0.9800 .
C53 H53B 0.9800 .
C53 H53C 0.9800 .
C54 C55 1.396(3) .
C54 C59 1.397(3) .
C55 C56 1.389(3) .
C55 H55 1.0000 .
C56 C57 1.397(3) .
C56 C60 1.532(3) .
C57 C58 1.384(3) .
C57 H57 1.0000 .
C58 C59 1.392(3) .
C58 H58 1.0000 .
C59 H59 1.0000 .
C60 C63 1.530(3) .
C60 C62 1.540(3) .
C60 C61 1.544(3) .
C61 H61A 0.9800 .
C61 H61B 0.9800 .
C61 H61C 0.9800 .
C62 H62A 0.9800 .
C62 H62B 0.9800 .
C62 H62C 0.9800 .
C63 C64 1.386(3) .
C64 C65 1.410(3) .
C64 H64 0.9500 .
C65 C66 1.376(3) .
C65 H65 0.9500 .
O2 C74 1.431(10) .
O2 C71 1.438(7) .
C71 C72 1.534(7) .
C71 H71A 0.9900 .
C71 H71B 0.9900 .
C72 C73 1.498(6) .
C72 H72A 0.9900 .
C72 H72B 0.9900 .
C73 C74 1.548(6) .
C73 H73A 0.9900 .
C73 H73B 0.9900 .
C74 H74A 0.9900 .
C74 H74B 0.9900 .
O2A C74A 1.426(10) .
O2A C71A 1.435(9) .
C71A C72A 1.525(8) .
C71A H71C 0.9900 .
C71A H71D 0.9900 .
C72A C73A 1.491(8) .
C72A H72C 0.9900 .
C72A H72D 0.9900 .
C73A C74A 1.512(8) .
C73A K1 3.375(11) 1_665
C73A H73C 0.9900 .
C73A H73D 0.9900 .
C74A H74C 0.9900 .
C74A H74D 0.9900 .
O1 C67 1.425(6) .
O1 C70 1.446(5) .
C67 C68 1.512(6) .
C67 H67A 0.9900 .
C67 H67B 0.9900 .
C68 C69 1.541(5) .
C68 H68A 0.9900 .
C68 H68B 0.9900 .
C69 C70 1.527(5) .
C69 H69A 0.9900 .
C69 H69B 0.9900 .
C70 H70A 0.9900 .
C70 H70B 0.9900 .
O1A C70A 1.424(8) .
O1A C67A 1.433(8) .
C67A C68A 1.529(8) .
C67A H67C 0.9900 .
C67A H67D 0.9900 .
C68A C69A 1.524(8) .
C68A H68C 0.9900 .
C68A H68D 0.9900 .
C69A C70A 1.530(7) .
C69A H69C 0.9900 .
C69A H69D 0.9900 .
C70A H70C 0.9900 .
C70A H70D 0.9900 .

loop_
_geom_torsion_atom_site_label_1
_geom_torsion_atom_site_label_2
_geom_torsion_atom_site_label_3
_geom_torsion_atom_site_label_4
_geom_torsion
_geom_torsion_site_symmetry_1
_geom_torsion_site_symmetry_4
C30 N1 C1 C32 -0.6(2) . .
K1 N1 C1 C32 145.04(14) . .
K2 N1 C1 C32 69.75(15) . .
C30 N1 C1 C2 173.97(17) . .
K1 N1 C1 C2 -40.4(2) . .
K2 N1 C1 C2 -115.71(18) . .
C30 N1 C1 K2 -70.32(13) . .
K1 N1 C1 K2 75.29(10) . .
N1 C1 C2 C5 39.7(3) . .
C32 C1 C2 C5 -146.7(2) . .
K2 C1 C2 C5 -55.9(2) . .
N1 C1 C2 C4 -83.0(2) . .
C32 C1 C2 C4 90.7(3) . .
K2 C1 C2 C4 -178.56(16) . .
N1 C1 C2 C3 159.93(19) . .
C32 C1 C2 C3 -26.4(3) . .
K2 C1 C2 C3 64.4(2) . .
C1 C2 C5 C10 -117.6(2) . .
C4 C2 C5 C10 3.6(3) . .
C3 C2 C5 C10 121.3(2) . .
C1 C2 C5 C6 63.4(2) . .
C4 C2 C5 C6 -175.41(19) . .
C3 C2 C5 C6 -57.7(2) . .
C1 C2 C5 K1 -20.6(2) . .
C4 C2 C5 K1 100.65(18) . .
C3 C2 C5 K1 -141.65(15) . .
C10 C5 C6 C7 1.9(3) . .
C2 C5 C6 C7 -179.08(17) . .
K1 C5 C6 C7 -69.03(17) . .
C10 C5 C6 K1 70.89(16) . .
C2 C5 C6 K1 -110.05(16) . .
C10 C5 C6 K2 145.49(14) . .
C2 C5 C6 K2 -35.4(2) . .
K1 C5 C6 K2 74.61(7) . .
C5 C6 C7 C8 -1.6(3) . .
K1 C6 C7 C8 -72.60(15) . .
K2 C6 C7 C8 -142.41(14) . .
C5 C6 C7 C11 178.60(17) . .
K1 C6 C7 C11 107.58(15) . .
K2 C6 C7 C11 37.8(2) . .
C5 C6 C7 K1 71.03(17) . .
K2 C6 C7 K1 -69.81(9) . .
C6 C7 C8 C9 0.0(3) . .
C11 C7 C8 C9 179.77(18) . .
K1 C7 C8 C9 -69.98(17) . .
C6 C7 C8 K1 69.95(15) . .
C11 C7 C8 K1 -110.24(17) . .
C7 C8 C9 C10 1.3(3) . .
K1 C8 C9 C10 -64.17(18) . .
C7 C8 C9 K1 65.46(16) . .
C8 C9 C10 C5 -1.0(3) . .
K1 C9 C10 C5 -63.23(17) . .
C8 C9 C10 K1 62.24(18) . .
C6 C5 C10 C9 -0.5(3) . .
C2 C5 C10 C9 -179.56(18) . .
K1 C5 C10 C9 65.48(18) . .
C6 C5 C10 K1 -66.02(15) . .
C2 C5 C10 K1 114.97(18) . .
C6 C7 C11 C14 -56.0(2) . .
C8 C7 C11 C14 124.2(2) . .
K1 C7 C11 C14 30.10(19) . .
C6 C7 C11 C13 -175.67(17) . .
C8 C7 C11 C13 4.5(3) . .
K1 C7 C11 C13 -89.56(17) . .
C6 C7 C11 C12 65.3(2) . .
C8 C7 C11 C12 -114.5(2) . .
K1 C7 C11 C12 151.45(14) . .
C17 N2 C14 C15 1.9(2) . .
K1 N2 C14 C15 -133.04(14) . .
C17 N2 C14 C11 -173.00(17) . .
K1 N2 C14 C11 52.1(2) . .
C17 N2 C14 K2 64.68(14) . .
K1 N2 C14 K2 -70.22(10) . .
C17 N2 C14 K4 -59.24(16) . .
K1 N2 C14 K4 165.87(7) . .
C7 C11 C14 N2 -56.6(2) . .
C13 C11 C14 N2 64.9(2) . .
C12 C11 C14 N2 -176.22(18) . .
C7 C11 C14 C15 129.6(2) . .
C13 C11 C14 C15 -109.0(2) . .
C12 C11 C14 C15 10.0(3) . .
C7 C11 C14 K2 46.4(2) . .
C13 C11 C14 K2 167.78(13) . .
C12 C11 C14 K2 -73.29(19) . .
C7 C11 C14 K4 -169.22(13) . .
C13 C11 C14 K4 -47.80(17) . .
C12 C11 C14 K4 71.13(17) . .
N2 C14 C15 C16 -1.5(2) . .
C11 C14 C15 C16 172.8(2) . .
K2 C14 C15 C16 -76.30(14) . .
K4 C14 C15 C16 89.99(16) . .
N2 C14 C15 K4 -91.47(16) . .
C11 C14 C15 K4 82.8(2) . .
K2 C14 C15 K4 -166.29(9) . .
N2 C14 C15 K2 74.83(16) . .
C11 C14 C15 K2 -110.9(2) . .
K4 C14 C15 K2 166.29(9) . .
C14 C15 C16 C17 0.5(2) . .
K4 C15 C16 C17 98.16(15) . .
K2 C15 C16 C17 -84.26(15) . .
C14 C15 C16 K2 84.75(14) . .
K4 C15 C16 K2 -177.58(6) . .
C14 C15 C16 K4 -97.67(16) . .
K2 C15 C16 K4 177.58(6) . .
C14 N2 C17 C16 -1.5(2) . .
K1 N2 C17 C16 132.18(15) . .
C14 N2 C17 C18 173.47(18) . .
K1 N2 C17 C18 -52.8(2) . .
C14 N2 C17 K2 -64.36(14) . .
K1 N2 C17 K2 69.36(10) . .
C15 C16 C17 N2 0.7(2) . .
K2 C16 C17 N2 -74.29(16) . .
K4 C16 C17 N2 70.07(17) . .
C15 C16 C17 C18 -173.7(2) . .
K2 C16 C17 C18 111.3(2) . .
K4 C16 C17 C18 -104.3(2) . .
C15 C16 C17 K2 74.95(14) . .
K4 C16 C17 K2 144.36(9) . .
N2 C17 C18 C21 53.4(3) . .
C16 C17 C18 C21 -132.6(2) . .
K2 C17 C18 C21 -48.8(2) . .
N2 C17 C18 C19 -68.3(2) . .
C16 C17 C18 C19 105.7(3) . .
K2 C17 C18 C19 -170.43(13) . .
N2 C17 C18 C20 173.60(19) . .
C16 C17 C18 C20 -12.4(3) . .
K2 C17 C18 C20 71.4(2) . .
C17 C18 C21 C26 -117.9(2) . .
C19 C18 C21 C26 1.3(3) . .
C20 C18 C21 C26 120.7(2) . .
C17 C18 C21 C22 59.8(2) . .
C19 C18 C21 C22 179.04(18) . .
C20 C18 C21 C22 -61.6(2) . .
C17 C18 C21 K1 -27.0(2) . .
C19 C18 C21 K1 92.18(16) . .
C20 C18 C21 K1 -148.45(14) . .
C26 C21 C22 C23 1.7(3) . .
C18 C21 C22 C23 -176.18(18) . .
K1 C21 C22 C23 -67.32(18) . .
C26 C21 C22 K1 68.99(17) . .
C18 C21 C22 K1 -108.86(16) . .
C21 C22 C23 C24 -1.1(3) . .
K1 C22 C23 C24 -68.19(18) . .
C21 C22 C23 C27 178.44(18) . .
K1 C22 C23 C27 111.37(17) . .
C21 C22 C23 K1 67.07(18) . .
C22 C23 C24 C25 0.0(3) . .
C27 C23 C24 C25 -179.6(2) . .
K1 C23 C24 C25 -67.3(2) . .
C22 C23 C24 K1 67.26(17) . .
C27 C23 C24 K1 -112.28(19) . .
C23 C24 C25 C26 0.6(4) . .
K1 C24 C25 C26 -66.2(2) . .
C23 C24 C25 K1 66.8(2) . .
C22 C21 C26 C25 -1.0(3) . .
C18 C21 C26 C25 176.69(19) . .
K1 C21 C26 C25 67.01(19) . .
C22 C21 C26 K1 -68.05(16) . .
C18 C21 C26 K1 109.68(18) . .
C24 C25 C26 C21 -0.1(3) . .
K1 C25 C26 C21 -66.32(18) . .
C24 C25 C26 K1 66.3(2) . .
C24 C23 C27 C30 116.3(2) . .
C22 C23 C27 C30 -63.3(3) . .
K1 C23 C27 C30 24.4(2) . .
C24 C23 C27 C29 -4.6(3) . .
C22 C23 C27 C29 175.9(2) . .
K1 C23 C27 C29 -96.5(2) . .
C24 C23 C27 C28 -122.8(3) . .
C22 C23 C27 C28 57.7(3) . .
K1 C23 C27 C28 145.35(17) . .
C1 N1 C30 C31 1.0(2) . .
K1 N1 C30 C31 -145.36(14) . .
K2 N1 C30 C31 -67.81(15) . .
C1 N1 C30 C27 -172.32(18) . .
K1 N1 C30 C27 41.3(2) . .
K2 N1 C30 C27 118.90(19) . .
C1 N1 C30 K2 68.78(12) . .
K1 N1 C30 K2 -77.55(10) . .
C29 C27 C30 N1 79.0(3) . .
C23 C27 C30 N1 -43.6(3) . .
C28 C27 C30 N1 -163.7(2) . .
C29 C27 C30 C31 -93.2(3) . .
C23 C27 C30 C31 144.1(2) . .
C28 C27 C30 C31 24.0(3) . .
C29 C27 C30 K2 174.50(17) . .
C23 C27 C30 K2 51.9(2) . .
C28 C27 C30 K2 -68.2(2) . .
N1 C30 C31 C32 -1.0(2) . .
C27 C30 C31 C32 171.9(2) . .
K2 C30 C31 C32 -71.60(14) . .
N1 C30 C31 K2 70.60(15) . .
C27 C30 C31 K2 -116.5(2) . .
N1 C1 C32 C31 0.0(2) . .
C2 C1 C32 C31 -174.23(19) . .
K2 C1 C32 C31 73.35(14) . .
N1 C1 C32 K2 -73.36(14) . .
C2 C1 C32 K2 112.41(19) . .
C30 C31 C32 C1 0.6(2) . .
K2 C31 C32 C1 -74.17(14) . .
C30 C31 C32 K2 74.77(15) . .
C43 C38 C39 C40 0.9(3) . .
K3 C38 C39 C40 72.10(16) . .
C43 C38 C39 C44 -178.41(17) . .
K3 C38 C39 C44 -107.17(15) . .
C43 C38 C39 K3 -71.24(17) . .
C38 C39 C40 C41 0.0(3) . .
C44 C39 C40 C41 179.25(18) . .
K3 C39 C40 C41 68.55(18) . .
C38 C39 C40 K3 -68.52(15) . .
C44 C39 C40 K3 110.70(17) . .
C39 C40 C41 C42 -0.7(3) . .
K3 C40 C41 C42 64.05(19) . .
C39 C40 C41 K3 -64.73(17) . .
C40 C41 C42 C43 0.5(3) . .
K3 C41 C42 C43 63.70(17) . .
C40 C41 C42 K3 -63.24(19) . .
C39 C38 C43 C42 -1.1(3) . .
K3 C38 C43 C42 -71.54(16) . .
C39 C38 C43 C34 178.38(17) . .
K3 C38 C43 C34 107.91(15) . .
C39 C38 C43 K3 70.47(17) . .
C41 C42 C43 C38 0.4(3) . .
K3 C42 C43 C38 67.06(15) . .
C41 C42 C43 C34 -179.03(18) . .
K3 C42 C43 C34 -112.36(18) . .
C41 C42 C43 K3 -66.67(18) . .
C66 C34 C43 C38 -61.9(2) . .
C36 C34 C43 C38 176.58(17) . .
C35 C34 C43 C38 59.6(2) . .
C66 C34 C43 C42 117.6(2) . .
C36 C34 C43 C42 -4.0(3) . .
C35 C34 C43 C42 -121.0(2) . .
C66 C34 C43 K3 21.83(19) . .
C36 C34 C43 K3 -99.73(16) . .
C35 C34 C43 K3 143.31(14) . .
C38 C39 C44 C47 55.6(2) . .
C40 C39 C44 C47 -123.6(2) . .
K3 C39 C44 C47 -28.98(19) . .
C38 C39 C44 C46 174.98(17) . .
C40 C39 C44 C46 -4.2(3) . .
K3 C39 C44 C46 90.43(16) . .
C38 C39 C44 C45 -65.6(2) . .
C40 C39 C44 C45 115.2(2) . .
K3 C39 C44 C45 -150.16(14) . .
C50 N3 C47 C48 -1.6(2) . .
K3 N3 C47 C48 135.40(14) . .
K4 N3 C47 C48 62.63(15) . .
C50 N3 C47 C44 171.44(17) . .
K3 N3 C47 C44 -51.6(2) . .
K4 N3 C47 C44 -124.33(17) . .
C50 N3 C47 K4 -64.23(13) . .
K3 N3 C47 K4 72.77(10) . .
C39 C44 C47 N3 54.7(2) . .
C46 C44 C47 N3 -66.9(2) . .
C45 C44 C47 N3 174.72(18) . .
C39 C44 C47 C48 -133.6(2) . .
C46 C44 C47 C48 104.8(2) . .
C45 C44 C47 C48 -13.6(3) . .
C39 C44 C47 K4 -46.4(2) . .
C46 C44 C47 K4 -168.00(13) . .
C45 C44 C47 K4 73.63(19) . .
N3 C47 C48 C49 0.9(2) . .
C44 C47 C48 C49 -171.3(2) . .
K4 C47 C48 C49 72.72(14) . .
N3 C47 C48 K4 -71.79(16) . .
C44 C47 C48 K4 116.0(2) . .
N3 C47 C48 K2 76.29(18) . 1_655
C44 C47 C48 K2 -96.0(2) . 1_655
K4 C47 C48 K2 148.08(10) . 1_655
C47 C48 C49 C50 0.1(2) . .
K4 C48 C49 C50 82.82(14) . .
K2 C48 C49 C50 -105.75(15) 1_655 .
C47 C48 C49 K4 -82.72(15) . .
K2 C48 C49 K4 171.43(6) 1_655 .
C47 C48 C49 K2 105.86(15) . 1_655
K4 C48 C49 K2 -171.43(6) . 1_655
C47 N3 C50 C49 1.7(2) . .
K3 N3 C50 C49 -134.81(15) . .
K4 N3 C50 C49 -65.01(15) . .
C47 N3 C50 C51 -171.51(18) . .
K3 N3 C50 C51 52.0(2) . .
K4 N3 C50 C51 121.81(18) . .
C47 N3 C50 K4 66.68(14) . .
K3 N3 C50 K4 -69.80(10) . .
C48 C49 C50 N3 -1.1(2) . .
K4 C49 C50 N3 76.33(16) . .
K2 C49 C50 N3 -88.22(16) 1_655 .
C48 C49 C50 C51 171.3(2) . .
K4 C49 C50 C51 -111.2(2) . .
K2 C49 C50 C51 84.2(2) 1_655 .
C48 C49 C50 K4 -77.45(14) . .
K2 C49 C50 K4 -164.55(10) 1_655 .
N3 C50 C51 C52 69.2(2) . .
C49 C50 C51 C52 -102.7(3) . .
K4 C50 C51 C52 172.33(13) . .
N3 C50 C51 C54 -52.5(2) . .
C49 C50 C51 C54 135.6(2) . .
K4 C50 C51 C54 50.6(2) . .
N3 C50 C51 C53 -172.76(18) . .
C49 C50 C51 C53 15.4(3) . .
K4 C50 C51 C53 -69.58(19) . .
C50 C51 C54 C55 -56.9(2) . .
C52 C51 C54 C55 -175.96(17) . .
C53 C51 C54 C55 64.2(2) . .
C50 C51 C54 C59 122.4(2) . .
C52 C51 C54 C59 3.3(3) . .
C53 C51 C54 C59 -116.6(2) . .
C50 C51 C54 K3 26.6(2) . .
C52 C51 C54 K3 -92.47(16) . .
C53 C51 C54 K3 147.65(13) . .
C59 C54 C55 C56 -1.2(3) . .
C51 C54 C55 C56 178.07(18) . .
K3 C54 C55 C56 70.68(18) . .
C59 C54 C55 K3 -71.91(16) . .
C51 C54 C55 K3 107.39(16) . .
C59 C54 C55 K4 -145.09(14) . .
C51 C54 C55 K4 34.2(2) . .
K3 C54 C55 K4 -73.18(8) . .
C54 C55 C56 C57 1.6(3) . .
K3 C55 C56 C57 72.87(17) . .
K4 C55 C56 C57 146.34(15) . .
C54 C55 C56 C60 -178.64(18) . .
K3 C55 C56 C60 -107.37(16) . .
K4 C55 C56 C60 -33.9(2) . .
C54 C55 C56 K3 -71.28(18) . .
K4 C55 C56 K3 73.47(8) . .
C55 C56 C57 C58 -0.6(3) . .
C60 C56 C57 C58 179.61(19) . .
K3 C56 C57 C58 67.91(19) . .
C55 C56 C57 K3 -68.54(16) . .
C60 C56 C57 K3 111.70(18) . .
C56 C57 C58 C59 -0.6(3) . .
K3 C57 C58 C59 63.0(2) . .
C56 C57 C58 K3 -63.64(18) . .
C57 C58 C59 C54 1.0(3) . .
K3 C58 C59 C54 63.57(17) . .
C57 C58 C59 K3 -62.57(19) . .
C55 C54 C59 C58 -0.1(3) . .
C51 C54 C59 C58 -179.36(18) . .
K3 C54 C59 C58 -67.15(18) . .
C55 C54 C59 K3 67.05(15) . .
C51 C54 C59 K3 -112.21(18) . .
C55 C56 C60 C63 58.3(2) . .
C57 C56 C60 C63 -121.9(2) . .
K3 C56 C60 C63 -26.32(19) . .
C55 C56 C60 C62 179.57(18) . .
C57 C56 C60 C62 -0.7(3) . .
K3 C56 C60 C62 94.93(17) . .
C55 C56 C60 C61 -62.7(2) . .
C57 C56 C60 C61 117.1(2) . .
K3 C56 C60 C61 -147.33(14) . .
C66 N4 C63 C64 -0.7(2) . .
K3 N4 C63 C64 142.78(14) . .
K4 N4 C63 C64 67.01(15) . .
C66 N4 C63 C60 173.24(17) . .
K3 N4 C63 C60 -43.3(2) . .
K4 N4 C63 C60 -119.05(18) . .
C66 N4 C63 K4 -67.71(13) . .
K3 N4 C63 K4 75.77(10) . .
C56 C60 C63 N4 47.1(2) . .
C62 C60 C63 N4 -76.0(2) . .
C61 C60 C63 N4 167.09(18) . .
C56 C60 C63 C64 -140.1(2) . .
C62 C60 C63 C64 96.8(2) . .
C61 C60 C63 C64 -20.0(3) . .
C56 C60 C63 K4 -51.86(19) . .
C62 C60 C63 K4 -174.96(14) . .
C61 C60 C63 K4 68.2(2) . .
N4 C63 C64 C65 0.3(2) . .
C60 C63 C64 C65 -173.18(19) . .
K4 C63 C64 C65 74.16(15) . .
N4 C63 C64 K4 -73.85(15) . .
C60 C63 C64 K4 112.65(19) . .
C63 C64 C65 C66 0.2(2) . .
K4 C64 C65 C66 78.19(15) . .
C63 C64 C65 K4 -77.98(15) . .
C64 C65 C66 N4 -0.7(2) . .
K4 C65 C66 N4 72.34(15) . .
C64 C65 C66 C34 172.76(19) . .
K4 C65 C66 C34 -114.2(2) . .
C64 C65 C66 K4 -72.99(15) . .
C63 N4 C66 C65 0.8(2) . .
K3 N4 C66 C65 -141.90(14) . .
K4 N4 C66 C65 -66.10(15) . .
C63 N4 C66 C34 -172.96(18) . .
K3 N4 C66 C34 44.3(2) . .
K4 N4 C66 C34 120.10(18) . .
C63 N4 C66 K4 66.93(13) . .
K3 N4 C66 K4 -75.80(10) . .
C43 C34 C66 C65 143.7(2) . .
C36 C34 C66 C65 -93.2(2) . .
C35 C34 C66 C65 23.7(3) . .
C43 C34 C66 N4 -43.5(2) . .
C36 C34 C66 N4 79.5(2) . .
C35 C34 C66 N4 -163.57(18) . .
C43 C34 C66 K4 55.12(19) . .
C36 C34 C66 K4 178.20(13) . .
C35 C34 C66 K4 -64.9(2) . .
C74 O2 C71 C72 8.7(11) . .
K3 O2 C71 C72 -129.9(7) . .
C74 O2 C71 K3 138.6(10) . .
O2 C71 C72 C73 -32.7(10) . .
K3 C71 C72 C73 -84.8(10) . .
C71 C72 C73 C74 42.5(8) . .
C71 O2 C74 C73 18.1(9) . .
K3 O2 C74 C73 144.4(7) . .
C72 C73 C74 O2 -38.0(8) . .
C74A O2A C71A C72A 45.0(15) . .
K3 O2A C71A C72A -154.1(10) . .
C74A O2A C71A K3 -160.9(17) . .
O2A C71A C72A C73A -35.0(15) . .
K3 C71A C72A C73A -67(2) . .
C71A C72A C73A C74A 11.3(13) . .
C71A C72A C73A K1 178.5(11) . 1_665
C71A O2A C74A C73A -38.5(14) . .
K3 O2A C74A C73A 173.0(15) . .
C72A C73A C74A O2A 16.2(13) . .
K1 C73A C74A O2A -156.2(8) 1_665 .
C70 O1 C67 C68 -30.9(6) . .
K1 O1 C67 C68 173.9(4) . .
O1 C67 C68 C69 37.3(6) . .
C67 C68 C69 C70 -29.7(5) . .
C67 O1 C70 C69 11.0(6) . .
K1 O1 C70 C69 162.9(3) . .
C68 C69 C70 O1 12.7(5) . .
C70A O1A C67A C68A -33.1(10) . .
K1 O1A C67A C68A 169.7(10) . .
O1A C67A C68A C69A 9.4(11) . .
C67A C68A C69A C70A 15.9(9) . .
C67A O1A C70A C69A 43.6(8) . .
K1 O1A C70A C69A -149.6(5) . .
C67A O1A C70A K1 -166.8(9) . .
C68A C69A C70A O1A -36.6(9) . .
C68A C69A C70A K1 -75.3(10) . .
